data_7003233
loop_
_publ_author_name
'Dyer, Hellen E.'
'Huijser, Saskia'
'Schwarz, Andrew D.'
'Wang, Chao'
'Duchateau, Robbert'
'Mountford, Philip'

_publ_section_title
;
 Zwitterionic bis(phenolate)amine lanthanide complexes for the
 ring-opening polymerisation of cyclic esters
;
_journal_issue 1
_journal_name_full 'Dalton Transactions'
_journal_page_first 32
_journal_paper_doi 10.1039/b714583g
_journal_year 2008
_chemical_formula_moiety 'C66 H103 N2 O4 Sm1, 0.825 (C5 H12)'
_chemical_formula_sum 'C70.125 H112.9 N2 O4 Sm'
_chemical_formula_weight 1198.48
_chemical_name_common 'Sm(O2N_Pr)(HO2N_Pr) . 0.825 (C5 H12)'
_chemical_name_systematic
;
Sm(O2N_Pr)(HO2N_Pr) . 0.825 (C5 H12)
;
_space_group_IT_number 14
_symmetry_cell_setting monoclinic
_symmetry_space_group_name_Hall '-P 2ybc'
_symmetry_space_group_name_H-M 'P 1 21/c 1'
_atom_sites_solution_hydrogens geom
_atom_sites_solution_primary direct
_atom_sites_solution_secondary difmap
_cell_angle_alpha 90
_cell_angle_beta 106.5226(3)
_cell_angle_gamma 90
_cell_formula_units_Z 8
_cell_length_a 24.9701(2)
_cell_length_b 19.7923(2)
_cell_length_c 31.0532(3)
_cell_measurement_reflns_used 23561
_cell_measurement_temperature 150
_cell_measurement_theta_max 27
_cell_measurement_theta_min 5
_cell_volume 14713.3(2)
_computing_cell_refinement 'DENZO/SCALEPACK (Otwinowski & Minor, 1997)'
_computing_data_collection 'COLLECT (Nonius, 1997-2001).'
_computing_data_reduction 'DENZO/SCALEPACK (Otwinowski & Minor, 1997)'
_computing_molecular_graphics 'CAMERON (Watkin et al., 1996)'
_computing_publication_material 'CRYSTALS (Betteridge et al., 2003)'
_computing_structure_refinement 'CRYSTALS (Betteridge et al., 2003)'
_computing_structure_solution 'SIR92 (Altomare et al., 1994)'
_diffrn_ambient_temperature 150
_diffrn_measured_fraction_theta_full 0.979
_diffrn_measured_fraction_theta_max 0.846
_diffrn_measurement_device_type 'Nonius KappaCCD'
_diffrn_measurement_method \w
_diffrn_radiation_monochromator graphite
_diffrn_radiation_type 'Mo K\a'
_diffrn_radiation_wavelength 0.71073
_diffrn_reflns_av_R_equivalents 0.09
_diffrn_reflns_limit_h_max 31
_diffrn_reflns_limit_h_min -31
_diffrn_reflns_limit_k_max 26
_diffrn_reflns_limit_k_min -26
_diffrn_reflns_limit_l_max 38
_diffrn_reflns_limit_l_min -39
_diffrn_reflns_number 34731
_diffrn_reflns_theta_full 25.509
_diffrn_reflns_theta_max 28.662
_diffrn_reflns_theta_min 0.851
_diffrn_standards_number 0
_exptl_absorpt_coefficient_mu 0.840
_exptl_absorpt_correction_T_max 0.88
_exptl_absorpt_correction_T_min 0.85
_exptl_absorpt_correction_type multi-scan
_exptl_absorpt_process_details 'DENZO/SCALEPACK (Otwinowski & Minor, 1997)'
_exptl_crystal_colour white
_exptl_crystal_density_diffrn 1.082
_exptl_crystal_description block
_exptl_crystal_F_000 5133.202
_exptl_crystal_size_max 0.20
_exptl_crystal_size_mid 0.20
_exptl_crystal_size_min 0.15
_refine_diff_density_max 1.13
_refine_diff_density_min -1.39
_refine_ls_extinction_method None
_refine_ls_goodness_of_fit_ref 0.9471
_refine_ls_hydrogen_treatment noref
_refine_ls_matrix_type full
_refine_ls_number_parameters 1357
_refine_ls_number_reflns 22589
_refine_ls_number_restraints 62
_refine_ls_R_factor_all 0.1251
_refine_ls_R_factor_gt 0.0825
_refine_ls_shift/su_max 0.007
_refine_ls_structure_factor_coef F
_refine_ls_weighting_details
;
Method, part 1, Chebychev polynomial, (Watkin, 1994, Prince, 1982)
[weight] = 1.0/[A~0~*T~0~(x)+A~1~*T~1~(x) ... +A~n-1~]*T~n-1~(x)]
where A~i~ are the Chebychev coefficients listed below and x= Fcalc/Fmax
Method = Robust Weighting (Prince, 1982)
W = [weight] * [1-(deltaF/6*sigmaF)^2^]^2^
A~i~ are:
5.19 -0.849 2.17 0.572 -1.04
;
_refine_ls_weighting_scheme calc
_refine_ls_wR_factor_all 0.1269
_refine_ls_wR_factor_gt 0.082
_refine_ls_wR_factor_ref 0.0882
_reflns_limit_h_max 30
_reflns_limit_h_min -31
_reflns_limit_k_max 26
_reflns_limit_k_min 0
_reflns_limit_l_max 39
_reflns_limit_l_min 0
_reflns_number_gt 22589
_reflns_number_total 32041
_reflns_threshold_expression I>3.0\s(I)
_cod_data_source_file b714583g.txt
_cod_data_source_block Compound_3Me
_cod_depositor_comments
;
The following automatic conversions were performed:
'_symmetry_cell_setting' value 'Monoclinic' changed to 'monoclinic'
according to '/home/saulius/struct/CIF-dictionaries/cif_core.dic'
dictionary named 'cif_core.dic' version 2.4.1 from 2010-06-29.

Automatic conversion script
Id: cif_fix_enum 1527 2010-12-29 10:47:43Z saulius 
;
_cod_original_sg_symbol_H-M 'P 1 21/c 1 '
_cod_original_formula_sum 'C70.125 H112.90 N2 O4 Sm1'
_cod_database_code 7003233

loop_
_symmetry_equiv_pos_as_xyz
x,y,z
-x,-y,-z
-x,y+1/2,-z+1/2
x,-y+1/2,z+1/2

loop_
_atom_site_label
_atom_site_type_symbol
_atom_site_fract_x
_atom_site_fract_y
_atom_site_fract_z
_atom_site_U_iso_or_equiv
_atom_site_occupancy
_atom_site_adp_type
_atom_site_refinement_flags_posn
_atom_site_refinement_flags_adp
_atom_site_refinement_flags_occupancy
_atom_site_disorder_assembly
_atom_site_disorder_group
_atom_site_attached_hydrogens
Sm1 Sm 0.762037(12) 1.204640(14) 0.786913(10) 0.0141 1.0000 Uani . U . . . .
N1 N 0.7476(2) 1.2631(2) 0.70937(17) 0.0164 1.0000 Uani . U . . . .
N2 N 0.7179(2) 1.0297(2) 0.80886(17) 0.0173 1.0000 Uani . U . . . .
O1 O 0.81384(18) 1.1436(2) 0.75389(16) 0.0209 1.0000 Uani . U . . . .
O2 O 0.77318(18) 1.3116(2) 0.80338(15) 0.0181 1.0000 Uani . U . . . .
O3 O 0.79165(19) 1.1391(2) 0.84746(15) 0.0209 1.0000 Uani . U . . . .
O4 O 0.67600(17) 1.1675(2) 0.77795(15) 0.0192 1.0000 Uani . U . . . .
C1 C 0.6892(2) 1.2876(3) 0.6943(2) 0.0193 1.0000 Uani . U . . . .
C2 C 0.6714(3) 1.3265(4) 0.6492(2) 0.0308 1.0000 Uani . U . . . .
C3 C 0.6193(4) 1.3690(5) 0.6466(3) 0.0494 1.0000 Uani . U . . . .
C4 C 0.8445(3) 1.1593(3) 0.7258(2) 0.0188 1.0000 Uani . U . . . .
C5 C 0.9031(3) 1.1435(3) 0.7358(2) 0.0199 1.0000 Uani . U . . . .
C6 C 0.9296(3) 1.1631(3) 0.7044(2) 0.0251 1.0000 Uani . U . . . .
C7 C 0.9049(3) 1.1964(4) 0.6639(2) 0.0291 1.0000 Uani . U . . . .
C8 C 0.8485(3) 1.2123(3) 0.6556(2) 0.0239 1.0000 Uani . U . . . .
C9 C 0.8184(3) 1.1935(3) 0.6857(2) 0.0200 1.0000 Uani . U . . . .
C10 C 0.7579(3) 1.2143(3) 0.6762(2) 0.0207 1.0000 Uani . U . . . .
C11 C 0.9346(3) 1.1088(3) 0.7799(2) 0.0250 1.0000 Uani . U . . . .
C12 C 0.9278(3) 1.1487(4) 0.8204(2) 0.0326 1.0000 Uani . U . . . .
C13 C 0.9124(3) 1.0365(3) 0.7823(3) 0.0291 1.0000 Uani . U . . . .
C14 C 0.9975(3) 1.1037(4) 0.7857(3) 0.0372 1.0000 Uani . U . . . .
C15 C 0.9408(4) 1.2197(5) 0.6350(3) 0.0480 1.0000 Uani . U . . . .
C16 C 0.9709(6) 1.2849(5) 0.6562(5) 0.0762 1.0000 Uani . U . . . .
C17 C 0.9043(6) 1.2352(9) 0.5870(4) 0.0903 1.0000 Uani . U . . . .
C18 C 0.9834(5) 1.1682(6) 0.6322(4) 0.0633 1.0000 Uani . U . . . .
C19 C 0.7687(3) 1.3727(3) 0.7850(2) 0.0193 1.0000 Uani . U . . . .
C20 C 0.7578(3) 1.4313(3) 0.8077(2) 0.0207 1.0000 Uani . U . . . .
C21 C 0.7483(3) 1.4934(3) 0.7841(2) 0.0248 1.0000 Uani . U . . . .
C22 C 0.7523(3) 1.4998(3) 0.7399(2) 0.0247 1.0000 Uani . U . . . .
C23 C 0.7660(3) 1.4425(3) 0.7200(2) 0.0230 1.0000 Uani . U . . . .
C24 C 0.7738(2) 1.3801(3) 0.7412(2) 0.0169 1.0000 Uani . U . . . .
C25 C 0.7892(2) 1.3200(3) 0.7173(2) 0.0177 1.0000 Uani . U . . . .
C26 C 0.7546(3) 1.4281(3) 0.8568(2) 0.0267 1.0000 Uani . U . . . .
C27 C 0.8097(3) 1.4003(4) 0.8872(2) 0.0363 1.0000 Uani . U . . . .
C28 C 0.7056(4) 1.3824(4) 0.8593(3) 0.0418 1.0000 Uani . U . . . .
C29 C 0.7456(4) 1.4969(4) 0.8751(3) 0.0462 1.0000 Uani . U . . . .
C30 C 0.7398(4) 1.5669(4) 0.7133(3) 0.0394 1.0000 Uani . U . . . .
C31 C 0.6878(5) 1.5563(5) 0.6734(3) 0.0598 1.0000 Uani . U . . . .
C32 C 0.7286(5) 1.6250(4) 0.7427(3) 0.0513 1.0000 Uani . U . . . .
C33 C 0.7889(5) 1.5861(4) 0.6960(4) 0.0586 1.0000 Uani . U . . . .
C34 C 0.6921(3) 0.9839(3) 0.8369(2) 0.0260 1.0000 Uani . U . . . .
C35 C 0.6599(3) 1.0215(4) 0.8637(3) 0.0339 1.0000 Uani . U . . . .
C36 C 0.6951(4) 1.0670(5) 0.9001(3) 0.0494 1.0000 Uani . U . . . .
C37 C 0.8209(3) 1.0910(3) 0.8743(2) 0.0192 1.0000 Uani . U . . . .
C38 C 0.8561(3) 1.1028(3) 0.9176(2) 0.0230 1.0000 Uani . U . . . .
C39 C 0.8819(3) 1.0478(3) 0.9431(2) 0.0277 1.0000 Uani . U . . . .
C40 C 0.8752(3) 0.9809(3) 0.9284(2) 0.0282 1.0000 Uani . U . . . .
C41 C 0.8413(3) 0.9700(3) 0.8850(2) 0.0219 1.0000 Uani . U . . . .
C42 C 0.8148(2) 1.0232(3) 0.8582(2) 0.0193 1.0000 Uani . U . . . .
C43 C 0.7778(2) 1.0115(3) 0.8119(2) 0.0202 1.0000 Uani . U . . . .
C44 C 0.8651(3) 1.1758(3) 0.9371(2) 0.0292 1.0000 Uani . U . . . .
C45 C 0.8096(4) 1.2043(4) 0.9416(3) 0.0447 1.0000 Uani . U . . . .
C46 C 0.8880(3) 1.2228(4) 0.9077(3) 0.0310 1.0000 Uani . U . . . .
C47 C 0.9072(5) 1.1768(5) 0.9837(3) 0.0560 1.0000 Uani . U . . . .
C48 C 0.9045(3) 0.9201(4) 0.9567(3) 0.0414 1.0000 Uani . U . . . .
C49 C 0.9471(5) 0.8893(5) 0.9358(4) 0.0650 1.0000 Uani . U . . . .
C50 C 0.9337(4) 0.9409(5) 1.0052(3) 0.0530 1.0000 Uani . U . . . .
C51 C 0.8602(5) 0.8662(6) 0.9576(5) 0.0818 1.0000 Uani . U . . . .
C52 C 0.6277(2) 1.1335(3) 0.7688(2) 0.0174 1.0000 Uani . U . . . .
C53 C 0.5768(3) 1.1618(3) 0.7721(2) 0.0210 1.0000 Uani . U . . . .
C54 C 0.5295(3) 1.1211(3) 0.7610(3) 0.0261 1.0000 Uani . U . . . .
C55 C 0.5286(3) 1.0531(3) 0.7477(3) 0.0299 1.0000 Uani . U . . . .
C56 C 0.5791(3) 1.0255(3) 0.7468(2) 0.0254 1.0000 Uani . U . . . .
C57 C 0.6279(3) 1.0645(3) 0.7576(2) 0.0200 1.0000 Uani . U . . . .
C58 C 0.6833(3) 1.0330(3) 0.7603(2) 0.0219 1.0000 Uani . U . . . .
C59 C 0.5749(3) 1.2338(3) 0.7903(3) 0.0280 1.0000 Uani . U . . . .
C60 C 0.6133(4) 1.2374(4) 0.8389(3) 0.0376 1.0000 Uani . U . . . .
C61 C 0.5937(3) 1.2855(3) 0.7612(3) 0.0361 1.0000 Uani . U . . . .
C62 C 0.5157(4) 1.2534(4) 0.7914(3) 0.0445 1.0000 Uani . U . . . .
C63 C 0.4757(3) 1.0089(4) 0.7378(3) 0.0426 1.0000 Uani . U . . . .
C64 C 0.4277(8) 1.0448(10) 0.7498(7) 0.046(2) 0.5000 Uiso . U . . . .
C641 C 0.4220(8) 1.0533(10) 0.7259(7) 0.046(2) 0.5000 Uiso . U . . . .
C65 C 0.4682(4) 0.9712(6) 0.6938(4) 0.0609 1.0000 Uani . U . . . .
C66 C 0.4852(5) 0.9549(6) 0.7753(4) 0.0648 1.0000 Uani . U . . . .
Sm101 Sm 0.725154(12) 0.844118(14) 0.624466(10) 0.0140 1.0000 Uani . U . . . .
O101 O 0.74894(18) 0.8711(2) 0.69649(15) 0.0234 1.0000 Uani . U . . . .
O102 O 0.69422(17) 0.7442(2) 0.60097(16) 0.0222 1.0000 Uani . U . . . .
O103 O 0.81187(17) 0.8598(2) 0.62286(15) 0.0216 1.0000 Uani . U . . . .
O104 O 0.70414(18) 0.9273(2) 0.57536(15) 0.0216 1.0000 Uani . U . . . .
N101 N 0.6297(2) 0.8370(2) 0.64538(19) 0.0197 1.0000 Uani . U . . . .
N102 N 0.8064(2) 1.0019(2) 0.61954(18) 0.0179 1.0000 Uani . U . . . .
C101 C 0.5773(3) 0.8567(3) 0.6111(2) 0.0248 1.0000 Uani . U . . . .
C102 C 0.5735(3) 0.9315(4) 0.5993(3) 0.0337 1.0000 Uani . U . . . .
C103 C 0.5190(4) 0.9477(5) 0.5638(3) 0.0487 1.0000 Uani . U . . . .
C104 C 0.7331(3) 0.8477(3) 0.7319(2) 0.0287 1.0000 Uani . . . . . .
C105 C 0.7704(3) 0.8192(3) 0.7701(3) 0.0292 1.0000 Uani . U . . . .
C106 C 0.7487(3) 0.7964(4) 0.8045(3) 0.0342 1.0000 Uani . U . . . .
C107 C 0.6925(4) 0.8000(5) 0.8028(3) 0.0424 1.0000 Uani . U . . . .
C108 C 0.6563(3) 0.8267(4) 0.7644(3) 0.0336 1.0000 Uani . U . . . .
C109 C 0.6757(3) 0.8510(3) 0.7291(3) 0.0272 1.0000 Uani . U . . . .
C110 C 0.6354(3) 0.8783(3) 0.6877(2) 0.0232 1.0000 Uani . U . . . .
C111 C 0.8328(3) 0.8097(3) 0.7734(2) 0.0284 1.0000 Uani . U . . . .
C112 C 0.8396(3) 0.7693(4) 0.7329(3) 0.0387 1.0000 Uani . U . . . .
C113 C 0.8618(3) 0.8786(3) 0.7748(2) 0.0279 1.0000 Uani . U . . . .
C114 C 0.8644(4) 0.7705(5) 0.8161(3) 0.0444 1.0000 Uani . U . . . .
C115 C 0.6718(5) 0.7714(6) 0.8413(4) 0.0585 1.0000 Uani . U . . . .
C116 C 0.7077(6) 0.7942(7) 0.8856(4) 0.0724(15) 1.0000 Uiso . U . . . .
C117 C 0.6799(5) 0.6932(7) 0.8406(4) 0.0724(15) 1.0000 Uiso . U . . . .
C118 C 0.6129(6) 0.8000(7) 0.8387(4) 0.0724(15) 1.0000 Uiso . U . . . .
C119 C 0.6482(2) 0.7066(3) 0.5922(2) 0.0172 1.0000 Uani . U . . . .
C120 C 0.6355(3) 0.6558(3) 0.5578(2) 0.0190 1.0000 Uani . U . . . .
C121 C 0.5863(3) 0.6184(3) 0.5519(2) 0.0217 1.0000 Uani . U . . . .
C122 C 0.5499(3) 0.6275(3) 0.5780(2) 0.0220 1.0000 Uani . U . . . .
C123 C 0.5625(3) 0.6776(3) 0.6104(2) 0.0222 1.0000 Uani . U . . . .
C124 C 0.6109(3) 0.7165(3) 0.6180(2) 0.0178 1.0000 Uani . U . . . .
C125 C 0.6253(3) 0.7645(3) 0.6571(2) 0.0212 1.0000 Uani . U . . . .
C126 C 0.6766(3) 0.6413(3) 0.5301(2) 0.0255 1.0000 Uani . U . . . .
C127 C 0.7317(3) 0.6162(4) 0.5610(3) 0.0334 1.0000 Uani . U . . . .
C128 C 0.6864(4) 0.7053(4) 0.5053(3) 0.0365 1.0000 Uani . U . . . .
C129 C 0.6533(3) 0.5863(4) 0.4938(3) 0.0354 1.0000 Uani . U . . . .
C130 C 0.4979(3) 0.5823(4) 0.5706(3) 0.0305 1.0000 Uani . U . . . .
C131 C 0.5182(4) 0.5086(4) 0.5844(3) 0.0458 1.0000 Uani . U . . . .
C132 C 0.4609(4) 0.6028(5) 0.5998(4) 0.0508 1.0000 Uani . U . . . .
C133 C 0.4637(4) 0.5834(5) 0.5214(3) 0.0529 1.0000 Uani . U . . . .
C134 C 0.8374(3) 1.0413(3) 0.5929(2) 0.0262 1.0000 Uani . U . . . .
C135 C 0.8327(5) 1.0083(7) 0.5477(4) 0.0703 1.0000 Uani . U . . . .
C136 C 0.8628(6) 1.0466(8) 0.5204(4) 0.0837 1.0000 Uani . U . . . .
C137 C 0.8676(2) 0.8706(3) 0.6365(2) 0.0185 1.0000 Uani . U . . . .
C138 C 0.9067(3) 0.8247(3) 0.6284(2) 0.0215 1.0000 Uani . U . . . .
C139 C 0.9637(3) 0.8406(4) 0.6456(2) 0.0259 1.0000 Uani . U . . . .
C140 C 0.9833(3) 0.8996(4) 0.6695(2) 0.0247 1.0000 Uani . U . . . .
C141 C 0.9439(3) 0.9448(4) 0.6758(2) 0.0242 1.0000 Uani . U . . . .
C142 C 0.8869(2) 0.9317(3) 0.65951(19) 0.0187 1.0000 Uani . U . . . .
C143 C 0.8440(2) 0.9808(3) 0.6656(2) 0.0208 1.0000 Uani . U . . . .
C144 C 0.8878(3) 0.7586(4) 0.6014(2) 0.0267 1.0000 Uani . U . . . .
C145 C 0.8470(3) 0.7746(4) 0.5551(3) 0.0356 1.0000 Uani . U . . . .
C146 C 0.8599(3) 0.7114(4) 0.6279(3) 0.0352 1.0000 Uani . U . . . .
C147 C 0.9367(3) 0.7205(4) 0.5922(3) 0.0413 1.0000 Uani . U . . . .
C148 C 1.0461(3) 0.9136(4) 0.6900(3) 0.0365 1.0000 Uani . U . . . .
C149 C 1.0611(4) 0.9826(5) 0.6748(4) 0.0620 1.0000 Uani . U . . . .
C150 C 1.0598(4) 0.9131(6) 0.7412(3) 0.0610 1.0000 Uani . U . . . .
C151 C 1.0821(3) 0.8610(5) 0.6761(4) 0.0499 1.0000 Uani . U . . . .
C152 C 0.6932(3) 0.9863(3) 0.5539(2) 0.0201 1.0000 Uani . U . . . .
C153 C 0.6635(3) 0.9924(3) 0.5081(2) 0.0212 1.0000 Uani . U . . . .
C154 C 0.6507(3) 1.0570(3) 0.4899(2) 0.0250 1.0000 Uani . U . . . .
C155 C 0.6679(3) 1.1158(3) 0.5142(2) 0.0257 1.0000 Uani . U . . . .
C156 C 0.7021(3) 1.1089(3) 0.5586(2) 0.0239 1.0000 Uani . U . . . .
C157 C 0.7142(2) 1.0455(3) 0.5779(2) 0.0199 1.0000 Uani . U . . . .
C158 C 0.7542(3) 1.0373(3) 0.6234(2) 0.0217 1.0000 Uani . U . . . .
C159 C 0.6480(3) 0.9291(4) 0.4778(2) 0.0258 1.0000 Uani . U . . . .
C160 C 0.7019(3) 0.8910(4) 0.4784(2) 0.0302 1.0000 Uani . U . . . .
C161 C 0.6082(3) 0.8825(4) 0.4943(3) 0.0346 1.0000 Uani . U . . . .
C162 C 0.6184(3) 0.9474(4) 0.4285(2) 0.0350 1.0000 Uani . U . . . .
C163 C 0.6548(4) 1.1870(4) 0.4930(3) 0.0372 1.0000 Uani . U . . . .
C164 C 0.6388(7) 1.2343(6) 0.5250(4) 0.0856 1.0000 Uani . U . . . .
C165 C 0.6087(6) 1.1835(6) 0.4488(4) 0.0836 1.0000 Uani . U . . . .
C166 C 0.7066(6) 1.2145(6) 0.4827(5) 0.0794 1.0000 Uani . U . . . .
C201 C 0.6115(4) 0.3949(6) 0.1377(4) 0.071(2) 1.0000 Uiso D U . . . .
C202 C 0.5549(5) 0.3668(6) 0.1374(4) 0.0719(17) 1.0000 Uiso D U . . . .
C203 C 0.5402(5) 0.3089(5) 0.1028(4) 0.0683(15) 1.0000 Uiso D U . . . .
C204 C 0.4918(4) 0.2657(5) 0.1067(3) 0.0535(9) 1.0000 Uiso D U . . . .
C205 C 0.4794(5) 0.2114(6) 0.0707(4) 0.0660(17) 1.0000 Uiso D U . . . .
C301 C -0.0212(16) 0.393(2) -0.0373(11) 0.072(5) 0.3000 Uiso D U . . . .
C302 C 0.0141(14) 0.403(2) 0.0115(11) 0.073(5) 0.3000 Uiso D U . . . .
C303 C 0.0687(14) 0.363(2) 0.0281(12) 0.072(5) 0.3000 Uiso D U . . . .
C304 C 0.1085(14) 0.382(2) 0.0744(12) 0.072(5) 0.3000 Uiso D U . . . .
C305 C 0.1589(15) 0.335(2) 0.0786(15) 0.072(5) 0.3000 Uiso D U . . . .
C401 C 0.9009(13) 0.0119(19) 0.1240(11) 0.077(5) 0.3500 Uiso D U . . . .
C402 C 0.8594(12) 0.0460(18) 0.0834(9) 0.077(5) 0.3500 Uiso D U . . . .
C403 C 0.8105(11) 0.0731(17) 0.0988(9) 0.078(4) 0.3500 Uiso D U . . . .
C404 C 0.7745(11) 0.1252(13) 0.0665(11) 0.077(5) 0.3500 Uiso D U . . . .
C405 C 0.7261(13) 0.0861(18) 0.0349(11) 0.077(5) 0.3500 Uiso D U . . . .
H11 H 0.6834 1.3183 0.7181 0.0222 1.0000 Uiso . . . . . .
H12 H 0.6642 1.2474 0.6913 0.0222 1.0000 Uiso . . . . . .
H21 H 0.7025 1.3569 0.6470 0.0357 1.0000 Uiso . . . . . .
H22 H 0.6628 1.2935 0.6238 0.0357 1.0000 Uiso . . . . . .
H31 H 0.6080 1.3940 0.6175 0.0585 1.0000 Uiso . . . . . .
H32 H 0.6277 1.4021 0.6720 0.0585 1.0000 Uiso . . . . . .
H33 H 0.5881 1.3387 0.6488 0.0585 1.0000 Uiso . . . . . .
H61 H 0.9703 1.1526 0.7113 0.0312 1.0000 Uiso . . . . . .
H81 H 0.8290 1.2376 0.6276 0.0295 1.0000 Uiso . . . . . .
H101 H 0.7459 1.2356 0.6458 0.0251 1.0000 Uiso . . . . . .
H102 H 0.7351 1.1729 0.6765 0.0251 1.0000 Uiso . . . . . .
H121 H 0.9487 1.1253 0.8487 0.0373 1.0000 Uiso . . . . . .
H122 H 0.9431 1.1953 0.8200 0.0373 1.0000 Uiso . . . . . .
H123 H 0.8874 1.1514 0.8188 0.0373 1.0000 Uiso . . . . . .
H131 H 0.9336 1.0150 0.8113 0.0353 1.0000 Uiso . . . . . .
H132 H 0.8719 1.0384 0.7805 0.0353 1.0000 Uiso . . . . . .
H133 H 0.9176 1.0092 0.7566 0.0353 1.0000 Uiso . . . . . .
H141 H 1.0161 1.0808 0.8149 0.0434 1.0000 Uiso . . . . . .
H142 H 1.0135 1.1500 0.7857 0.0434 1.0000 Uiso . . . . . .
H143 H 1.0040 1.0768 0.7604 0.0434 1.0000 Uiso . . . . . .
H161 H 0.9951 1.3016 0.6377 0.1011 1.0000 Uiso . . . . . .
H162 H 0.9946 1.2751 0.6874 0.1011 1.0000 Uiso . . . . . .
H163 H 0.9427 1.3201 0.6571 0.1011 1.0000 Uiso . . . . . .
H171 H 0.9287 1.2506 0.5683 0.1148 1.0000 Uiso . . . . . .
H172 H 0.8770 1.2717 0.5881 0.1148 1.0000 Uiso . . . . . .
H173 H 0.8837 1.1935 0.5735 0.1148 1.0000 Uiso . . . . . .
H181 H 1.0061 1.1856 0.6127 0.0849 1.0000 Uiso . . . . . .
H182 H 1.0085 1.1587 0.6630 0.0849 1.0000 Uiso . . . . . .
H183 H 0.9641 1.1255 0.6189 0.0849 1.0000 Uiso . . . . . .
H211 H 0.7384 1.5340 0.7993 0.0313 1.0000 Uiso . . . . . .
H231 H 0.7703 1.4461 0.6891 0.0279 1.0000 Uiso . . . . . .
H251 H 0.8261 1.3024 0.7359 0.0220 1.0000 Uiso . . . . . .
H252 H 0.7926 1.3355 0.6875 0.0220 1.0000 Uiso . . . . . .
H271 H 0.8076 1.3982 0.9189 0.0419 1.0000 Uiso . . . . . .
H272 H 0.8411 1.4307 0.8857 0.0419 1.0000 Uiso . . . . . .
H273 H 0.8163 1.3540 0.8770 0.0419 1.0000 Uiso . . . . . .
H281 H 0.7037 1.3805 0.8911 0.0545 1.0000 Uiso . . . . . .
H282 H 0.6698 1.4013 0.8396 0.0545 1.0000 Uiso . . . . . .
H283 H 0.7114 1.3359 0.8490 0.0545 1.0000 Uiso . . . . . .
H291 H 0.7439 1.4919 0.9068 0.0570 1.0000 Uiso . . . . . .
H292 H 0.7774 1.5274 0.8745 0.0570 1.0000 Uiso . . . . . .
H293 H 0.7098 1.5167 0.8562 0.0570 1.0000 Uiso . . . . . .
H311 H 0.6789 1.5991 0.6557 0.0682 1.0000 Uiso . . . . . .
H312 H 0.6555 1.5434 0.6847 0.0682 1.0000 Uiso . . . . . .
H313 H 0.6951 1.5195 0.6538 0.0682 1.0000 Uiso . . . . . .
H321 H 0.7207 1.6674 0.7245 0.0650 1.0000 Uiso . . . . . .
H322 H 0.7622 1.6318 0.7690 0.0650 1.0000 Uiso . . . . . .
H323 H 0.6957 1.6134 0.7536 0.0650 1.0000 Uiso . . . . . .
H331 H 0.7805 1.6294 0.6789 0.0781 1.0000 Uiso . . . . . .
H332 H 0.8231 1.5918 0.7220 0.0781 1.0000 Uiso . . . . . .
H333 H 0.7955 1.5496 0.6758 0.0781 1.0000 Uiso . . . . . .
H341 H 0.7228 0.9580 0.8582 0.0320 1.0000 Uiso . . . . . .
H342 H 0.6661 0.9518 0.8162 0.0320 1.0000 Uiso . . . . . .
H351 H 0.6410 0.9876 0.8782 0.0435 1.0000 Uiso . . . . . .
H352 H 0.6311 1.0500 0.8425 0.0435 1.0000 Uiso . . . . . .
H361 H 0.6707 1.0899 0.9161 0.0629 1.0000 Uiso . . . . . .
H362 H 0.7239 1.0393 0.9219 0.0629 1.0000 Uiso . . . . . .
H363 H 0.7140 1.1018 0.8862 0.0629 1.0000 Uiso . . . . . .
H391 H 0.9068 1.0567 0.9739 0.0318 1.0000 Uiso . . . . . .
H411 H 0.8357 0.9229 0.8729 0.0258 1.0000 Uiso . . . . . .
H431 H 0.7909 1.0400 0.7903 0.0239 1.0000 Uiso . . . . . .
H432 H 0.7796 0.9627 0.8040 0.0239 1.0000 Uiso . . . . . .
H451 H 0.8157 1.2512 0.9541 0.0571 1.0000 Uiso . . . . . .
H452 H 0.7955 1.1749 0.9622 0.0571 1.0000 Uiso . . . . . .
H453 H 0.7815 1.2054 0.9114 0.0571 1.0000 Uiso . . . . . .
H461 H 0.8933 1.2690 0.9212 0.0359 1.0000 Uiso . . . . . .
H462 H 0.9248 1.2051 0.9056 0.0359 1.0000 Uiso . . . . . .
H463 H 0.8611 1.2249 0.8769 0.0359 1.0000 Uiso . . . . . .
H471 H 0.9122 1.2242 0.9953 0.0602 1.0000 Uiso . . . . . .
H472 H 0.9440 1.1590 0.9817 0.0602 1.0000 Uiso . . . . . .
H473 H 0.8933 1.1479 1.0046 0.0602 1.0000 Uiso . . . . . .
H491 H 0.9657 0.8500 0.9544 0.0717 1.0000 Uiso . . . . . .
H492 H 0.9757 0.9239 0.9346 0.0717 1.0000 Uiso . . . . . .
H493 H 0.9277 0.8735 0.9047 0.0717 1.0000 Uiso . . . . . .
H501 H 0.9523 0.9005 1.0225 0.0579 1.0000 Uiso . . . . . .
H502 H 0.9626 0.9761 1.0053 0.0579 1.0000 Uiso . . . . . .
H503 H 0.9057 0.9596 1.0193 0.0579 1.0000 Uiso . . . . . .
H511 H 0.8787 0.8265 0.9757 0.0868 1.0000 Uiso . . . . . .
H512 H 0.8319 0.8858 0.9711 0.0868 1.0000 Uiso . . . . . .
H513 H 0.8413 0.8511 0.9261 0.0868 1.0000 Uiso . . . . . .
H541 H 0.4936 1.1416 0.7627 0.0314 1.0000 Uiso . . . . . .
H561 H 0.5809 0.9770 0.7383 0.0295 1.0000 Uiso . . . . . .
H581 H 0.7032 1.0607 0.7427 0.0261 1.0000 Uiso . . . . . .
H582 H 0.6775 0.9862 0.7476 0.0261 1.0000 Uiso . . . . . .
H601 H 0.6123 1.2840 0.8510 0.0474 1.0000 Uiso . . . . . .
H602 H 0.6525 1.2260 0.8393 0.0474 1.0000 Uiso . . . . . .
H603 H 0.6001 1.2043 0.8581 0.0474 1.0000 Uiso . . . . . .
H611 H 0.5921 1.3318 0.7736 0.0467 1.0000 Uiso . . . . . .
H612 H 0.6329 1.2753 0.7610 0.0467 1.0000 Uiso . . . . . .
H613 H 0.5684 1.2833 0.7298 0.0467 1.0000 Uiso . . . . . .
H621 H 0.5161 1.3004 0.8034 0.0577 1.0000 Uiso . . . . . .
H622 H 0.5027 1.2213 0.8111 0.0577 1.0000 Uiso . . . . . .
H623 H 0.4897 1.2514 0.7602 0.0577 1.0000 Uiso . . . . . .
H651 H 0.4339 0.9425 0.6875 0.0716 1.0000 Uiso . . . . . .
H652 H 0.4645 1.0043 0.6688 0.0716 1.0000 Uiso . . . . . .
H653 H 0.5016 0.9417 0.6962 0.0716 1.0000 Uiso . . . . . .
H661 H 0.4514 0.9253 0.7699 0.0757 1.0000 Uiso . . . . . .
H662 H 0.4918 0.9777 0.8052 0.0757 1.0000 Uiso . . . . . .
H663 H 0.5184 0.9266 0.7754 0.0757 1.0000 Uiso . . . . . .
H1011 H 0.5451 0.8448 0.6228 0.0297 1.0000 Uiso . . . . . .
H1012 H 0.5747 0.8303 0.5831 0.0297 1.0000 Uiso . . . . . .
H1021 H 0.5755 0.9584 0.6270 0.0405 1.0000 Uiso . . . . . .
H1022 H 0.6055 0.9440 0.5875 0.0405 1.0000 Uiso . . . . . .
H1031 H 0.5176 0.9971 0.5567 0.0567 1.0000 Uiso . . . . . .
H1032 H 0.4867 0.9356 0.5754 0.0567 1.0000 Uiso . . . . . .
H1033 H 0.5167 0.9212 0.5359 0.0567 1.0000 Uiso . . . . . .
H1061 H 0.7752 0.7764 0.8320 0.0412 1.0000 Uiso . . . . . .
H1081 H 0.6155 0.8287 0.7617 0.0425 1.0000 Uiso . . . . . .
H1101 H 0.6479 0.9248 0.6825 0.0292 1.0000 Uiso . . . . . .
H1102 H 0.5978 0.8809 0.6931 0.0292 1.0000 Uiso . . . . . .
H1121 H 0.8802 0.7637 0.7356 0.0466 1.0000 Uiso . . . . . .
H1122 H 0.8211 0.7942 0.7045 0.0466 1.0000 Uiso . . . . . .
H1123 H 0.8219 0.7238 0.7322 0.0466 1.0000 Uiso . . . . . .
H1131 H 0.9021 0.8715 0.7769 0.0337 1.0000 Uiso . . . . . .
H1132 H 0.8586 0.9046 0.8016 0.0337 1.0000 Uiso . . . . . .
H1133 H 0.8434 0.9044 0.7468 0.0337 1.0000 Uiso . . . . . .
H1141 H 0.9045 0.7654 0.8169 0.0515 1.0000 Uiso . . . . . .
H1142 H 0.8619 0.7958 0.8433 0.0515 1.0000 Uiso . . . . . .
H1143 H 0.8473 0.7247 0.8158 0.0515 1.0000 Uiso . . . . . .
H1161 H 0.6933 0.7750 0.9099 0.0867 1.0000 Uiso . . . . . .
H1162 H 0.7071 0.8447 0.8870 0.0867 1.0000 Uiso . . . . . .
H1163 H 0.7468 0.7784 0.8896 0.0867 1.0000 Uiso . . . . . .
H1171 H 0.6671 0.6719 0.8652 0.0867 1.0000 Uiso . . . . . .
H1172 H 0.7204 0.6826 0.8452 0.0867 1.0000 Uiso . . . . . .
H1173 H 0.6576 0.6747 0.8109 0.0867 1.0000 Uiso . . . . . .
H1181 H 0.6000 0.7811 0.8639 0.0867 1.0000 Uiso . . . . . .
H1182 H 0.6148 0.8504 0.8412 0.0867 1.0000 Uiso . . . . . .
H1183 H 0.5860 0.7869 0.8094 0.0867 1.0000 Uiso . . . . . .
H1211 H 0.5769 0.5834 0.5276 0.0264 1.0000 Uiso . . . . . .
H1231 H 0.5362 0.6861 0.6288 0.0275 1.0000 Uiso . . . . . .
H1251 H 0.6621 0.7504 0.6779 0.0272 1.0000 Uiso . . . . . .
H1252 H 0.5957 0.7607 0.6729 0.0272 1.0000 Uiso . . . . . .
H1271 H 0.7583 0.6069 0.5429 0.0410 1.0000 Uiso . . . . . .
H1272 H 0.7480 0.6516 0.5841 0.0410 1.0000 Uiso . . . . . .
H1273 H 0.7253 0.5739 0.5763 0.0410 1.0000 Uiso . . . . . .
H1281 H 0.7131 0.6949 0.4875 0.0470 1.0000 Uiso . . . . . .
H1282 H 0.7024 0.7417 0.5276 0.0470 1.0000 Uiso . . . . . .
H1283 H 0.6501 0.7211 0.4845 0.0470 1.0000 Uiso . . . . . .
H1291 H 0.6808 0.5781 0.4765 0.0445 1.0000 Uiso . . . . . .
H1292 H 0.6470 0.5435 0.5088 0.0445 1.0000 Uiso . . . . . .
H1293 H 0.6171 0.6021 0.4730 0.0445 1.0000 Uiso . . . . . .
H1311 H 0.4851 0.4782 0.5799 0.0583 1.0000 Uiso . . . . . .
H1312 H 0.5404 0.5080 0.6168 0.0583 1.0000 Uiso . . . . . .
H1313 H 0.5420 0.4927 0.5655 0.0583 1.0000 Uiso . . . . . .
H1321 H 0.4278 0.5721 0.5937 0.0669 1.0000 Uiso . . . . . .
H1322 H 0.4826 0.5995 0.6322 0.0669 1.0000 Uiso . . . . . .
H1323 H 0.4478 0.6504 0.5927 0.0669 1.0000 Uiso . . . . . .
H1331 H 0.4301 0.5538 0.5172 0.0599 1.0000 Uiso . . . . . .
H1332 H 0.4514 0.6307 0.5124 0.0599 1.0000 Uiso . . . . . .
H1333 H 0.4870 0.5663 0.5024 0.0599 1.0000 Uiso . . . . . .
H1341 H 0.8776 1.0441 0.6105 0.0320 1.0000 Uiso . . . . . .
H1342 H 0.8213 1.0879 0.5877 0.0320 1.0000 Uiso . . . . . .
H1351 H 0.8489 0.9617 0.5532 0.0906 1.0000 Uiso . . . . . .
H1352 H 0.7924 1.0052 0.5305 0.0906 1.0000 Uiso . . . . . .
H1361 H 0.8586 1.0227 0.4913 0.1061 1.0000 Uiso . . . . . .
H1362 H 0.9034 1.0496 0.5373 0.1061 1.0000 Uiso . . . . . .
H1363 H 0.8468 1.0931 0.5146 0.1061 1.0000 Uiso . . . . . .
H1391 H 0.9917 0.8077 0.6404 0.0315 1.0000 Uiso . . . . . .
H1411 H 0.9567 0.9878 0.6924 0.0297 1.0000 Uiso . . . . . .
H1431 H 0.8631 1.0217 0.6819 0.0252 1.0000 Uiso . . . . . .
H1432 H 0.8209 0.9591 0.6833 0.0252 1.0000 Uiso . . . . . .
H1451 H 0.8353 0.7317 0.5381 0.0410 1.0000 Uiso . . . . . .
H1452 H 0.8660 0.8045 0.5379 0.0410 1.0000 Uiso . . . . . .
H1453 H 0.8134 0.7983 0.5592 0.0410 1.0000 Uiso . . . . . .
H1461 H 0.8478 0.6690 0.6104 0.0416 1.0000 Uiso . . . . . .
H1462 H 0.8871 0.7002 0.6575 0.0416 1.0000 Uiso . . . . . .
H1463 H 0.8266 0.7345 0.6331 0.0416 1.0000 Uiso . . . . . .
H1471 H 0.9227 0.6785 0.5748 0.0498 1.0000 Uiso . . . . . .
H1472 H 0.9645 0.7082 0.6213 0.0498 1.0000 Uiso . . . . . .
H1473 H 0.9552 0.7500 0.5744 0.0498 1.0000 Uiso . . . . . .
H1491 H 1.1019 0.9912 0.6882 0.0719 1.0000 Uiso . . . . . .
H1492 H 1.0391 1.0184 0.6848 0.0719 1.0000 Uiso . . . . . .
H1493 H 1.0521 0.9834 0.6413 0.0719 1.0000 Uiso . . . . . .
H1501 H 1.1005 0.9222 0.7546 0.0691 1.0000 Uiso . . . . . .
H1502 H 1.0375 0.9490 0.7510 0.0691 1.0000 Uiso . . . . . .
H1503 H 1.0501 0.8681 0.7514 0.0691 1.0000 Uiso . . . . . .
H1511 H 1.1224 0.8719 0.6901 0.0591 1.0000 Uiso . . . . . .
H1512 H 1.0737 0.8153 0.6864 0.0591 1.0000 Uiso . . . . . .
H1513 H 1.0740 0.8610 0.6427 0.0591 1.0000 Uiso . . . . . .
H1541 H 0.6280 1.0610 0.4578 0.0305 1.0000 Uiso . . . . . .
H1561 H 0.7181 1.1500 0.5763 0.0293 1.0000 Uiso . . . . . .
H1581 H 0.7645 1.0828 0.6373 0.0260 1.0000 Uiso . . . . . .
H1582 H 0.7364 1.0099 0.6426 0.0260 1.0000 Uiso . . . . . .
H1601 H 0.6923 0.8499 0.4589 0.0355 1.0000 Uiso . . . . . .
H1602 H 0.7268 0.9212 0.4668 0.0355 1.0000 Uiso . . . . . .
H1603 H 0.7216 0.8770 0.5098 0.0355 1.0000 Uiso . . . . . .
H1611 H 0.5987 0.8420 0.4743 0.0415 1.0000 Uiso . . . . . .
H1612 H 0.6269 0.8676 0.5257 0.0415 1.0000 Uiso . . . . . .
H1613 H 0.5732 0.9077 0.4935 0.0415 1.0000 Uiso . . . . . .
H1621 H 0.6092 0.9050 0.4102 0.0401 1.0000 Uiso . . . . . .
H1622 H 0.6436 0.9762 0.4163 0.0401 1.0000 Uiso . . . . . .
H1623 H 0.5832 0.9726 0.4268 0.0401 1.0000 Uiso . . . . . .
H1641 H 0.6305 1.2799 0.5108 0.1111 1.0000 Uiso . . . . . .
H1642 H 0.6702 1.2379 0.5532 0.1111 1.0000 Uiso . . . . . .
H1643 H 0.6048 1.2166 0.5322 0.1111 1.0000 Uiso . . . . . .
H1651 H 0.6009 1.2300 0.4358 0.0896 1.0000 Uiso . . . . . .
H1652 H 0.5739 1.1649 0.4543 0.0896 1.0000 Uiso . . . . . .
H1653 H 0.6206 1.1536 0.4273 0.0896 1.0000 Uiso . . . . . .
H1661 H 0.6982 1.2605 0.4690 0.1032 1.0000 Uiso . . . . . .
H1662 H 0.7378 1.2177 0.5111 0.1032 1.0000 Uiso . . . . . .
H1663 H 0.7175 1.1837 0.4611 0.1032 1.0000 Uiso . . . . . .
H2011 H 0.6219 0.4326 0.1599 0.0848 1.0000 Uiso . . . . . .
H2012 H 0.6402 0.3583 0.1462 0.0848 1.0000 Uiso . . . . . .
H2013 H 0.6098 0.4122 0.1071 0.0848 1.0000 Uiso . . . . . .
H2021 H 0.5564 0.3492 0.1680 0.0861 1.0000 Uiso . . . . . .
H2022 H 0.5260 0.4032 0.1289 0.0861 1.0000 Uiso . . . . . .
H2031 H 0.5738 0.2794 0.1073 0.0819 1.0000 Uiso . . . . . .
H2032 H 0.5304 0.3291 0.0721 0.0819 1.0000 Uiso . . . . . .
H2041 H 0.5015 0.2440 0.1370 0.0642 1.0000 Uiso . . . . . .
H2042 H 0.4580 0.2949 0.1028 0.0642 1.0000 Uiso . . . . . .
H2051 H 0.4473 0.1831 0.0735 0.0791 1.0000 Uiso . . . . . .
H2052 H 0.5131 0.1821 0.0746 0.0791 1.0000 Uiso . . . . . .
H2053 H 0.4696 0.2330 0.0403 0.0791 1.0000 Uiso . . . . . .
H3011 H -0.0550 0.4225 -0.0436 0.0861 0.3000 Uiso . . . . . .
H3012 H 0.0014 0.4049 -0.0582 0.0861 0.3000 Uiso . . . . . .
H3013 H -0.0328 0.3446 -0.0416 0.0861 0.3000 Uiso . . . . . .
H3021 H 0.0248 0.4528 0.0148 0.0874 0.3000 Uiso . . . . . .
H3022 H -0.0095 0.3925 0.0314 0.0874 0.3000 Uiso . . . . . .
H3031 H 0.0900 0.3686 0.0055 0.0865 0.3000 Uiso . . . . . .
H3032 H 0.0581 0.3146 0.0294 0.0865 0.3000 Uiso . . . . . .
H3041 H 0.1199 0.4302 0.0754 0.0869 0.3000 Uiso . . . . . .
H3042 H 0.0907 0.3727 0.0989 0.0869 0.3000 Uiso . . . . . .
H3051 H 0.1874 0.3430 0.1080 0.0864 0.3000 Uiso . . . . . .
H3052 H 0.1754 0.3441 0.0535 0.0864 0.3000 Uiso . . . . . .
H3053 H 0.1462 0.2866 0.0771 0.0864 0.3000 Uiso . . . . . .
H4011 H 0.9330 -0.0069 0.1147 0.0930 0.3500 Uiso . . . . . .
H4012 H 0.9145 0.0453 0.1485 0.0930 0.3500 Uiso . . . . . .
H4013 H 0.8814 -0.0262 0.1350 0.0930 0.3500 Uiso . . . . . .
H4021 H 0.8784 0.0838 0.0723 0.0928 0.3500 Uiso . . . . . .
H4022 H 0.8452 0.0123 0.0587 0.0928 0.3500 Uiso . . . . . .
H4031 H 0.8263 0.0956 0.1289 0.0933 0.3500 Uiso . . . . . .
H4032 H 0.7865 0.0346 0.1022 0.0933 0.3500 Uiso . . . . . .
H4041 H 0.7969 0.1481 0.0489 0.0930 0.3500 Uiso . . . . . .
H4042 H 0.7596 0.1596 0.0837 0.0930 0.3500 Uiso . . . . . .
H4051 H 0.7014 0.1179 0.0133 0.0924 0.3500 Uiso . . . . . .
H4052 H 0.7413 0.0514 0.0182 0.0924 0.3500 Uiso . . . . . .
H4053 H 0.7040 0.0629 0.0530 0.0924 0.3500 Uiso . . . . . .
H641 H 0.3938 1.0155 0.7429 0.0565 0.5000 Uiso . . . . . .
H642 H 0.4388 1.0572 0.7825 0.0565 0.5000 Uiso . . . . . .
H643 H 0.4179 1.0881 0.7317 0.0565 0.5000 Uiso . . . . . .
H6411 H 0.3877 1.0249 0.7195 0.0565 0.5000 Uiso . . . . . .
H6412 H 0.4225 1.0848 0.7518 0.0565 0.5000 Uiso . . . . . .
H6413 H 0.4203 1.0823 0.6987 0.0565 0.5000 Uiso . . . . . .
H1 H 0.7185 1.0705 0.8198 0.0212 1.0000 Uiso . . . . . .
H2 H 0.7953 0.9645 0.6046 0.0217 1.0000 Uiso . . . . . .

loop_
_atom_site_aniso_label
_atom_site_aniso_U_11
_atom_site_aniso_U_22
_atom_site_aniso_U_33
_atom_site_aniso_U_23
_atom_site_aniso_U_13
_atom_site_aniso_U_12
Sm1 0.01502(13) 0.00950(11) 0.01896(13) 0.00091(11) 0.00676(11) 0.00011(10)
N1 0.019(2) 0.0124(19) 0.0179(18) -0.0010(13) 0.0050(18) 0.0024(14)
N2 0.0156(19) 0.014(2) 0.023(2) 0.0010(18) 0.0060(16) 0.0033(17)
O1 0.020(2) 0.0148(18) 0.032(2) 0.0030(15) 0.0138(17) 0.0057(15)
O2 0.022(2) 0.0108(12) 0.024(2) -0.0002(13) 0.0101(17) 0.0008(14)
O3 0.027(2) 0.0142(17) 0.0208(18) 0.0017(13) 0.0062(16) 0.0029(15)
O4 0.0162(14) 0.0165(18) 0.026(2) -0.0002(16) 0.0084(16) -0.0009(13)
C1 0.015(2) 0.019(3) 0.022(3) -0.003(2) 0.001(2) -0.0010(19)
C2 0.030(3) 0.031(4) 0.028(3) 0.006(3) 0.003(3) 0.010(3)
C3 0.035(4) 0.054(5) 0.058(6) 0.017(4) 0.010(4) 0.022(3)
C4 0.020(2) 0.014(2) 0.024(3) -0.0033(19) 0.0090(18) 0.000(2)
C5 0.018(2) 0.017(2) 0.026(2) -0.0053(19) 0.0094(19) -0.001(2)
C6 0.020(3) 0.023(3) 0.035(3) 0.000(2) 0.012(2) -0.003(2)
C7 0.034(3) 0.027(3) 0.032(3) 0.002(2) 0.019(2) 0.000(2)
C8 0.033(3) 0.016(3) 0.024(3) -0.001(2) 0.012(2) 0.001(2)
C9 0.024(2) 0.014(3) 0.023(3) -0.0032(19) 0.0084(19) 0.002(2)
C10 0.023(2) 0.019(3) 0.021(2) -0.004(2) 0.007(2) 0.002(2)
C11 0.023(2) 0.021(2) 0.030(3) -0.002(2) 0.006(2) 0.006(2)
C12 0.033(4) 0.033(3) 0.027(3) -0.007(3) 0.002(3) 0.004(3)
C13 0.032(3) 0.022(2) 0.034(4) 0.004(2) 0.011(3) 0.006(2)
C14 0.022(2) 0.044(4) 0.043(4) 0.008(3) 0.004(3) 0.008(3)
C15 0.051(4) 0.047(4) 0.059(4) 0.020(3) 0.036(3) 0.003(3)
C16 0.086(8) 0.045(5) 0.121(9) 0.013(5) 0.068(7) -0.017(4)
C17 0.082(7) 0.146(12) 0.059(5) 0.053(6) 0.046(4) 0.011(6)
C18 0.068(6) 0.067(5) 0.077(7) 0.005(5) 0.056(5) 0.009(4)
C19 0.026(3) 0.0099(17) 0.024(2) -0.0012(17) 0.009(2) 0.002(2)
C20 0.022(3) 0.017(2) 0.024(2) -0.0045(17) 0.007(2) 0.001(2)
C21 0.029(3) 0.013(2) 0.036(3) -0.0044(19) 0.015(3) 0.006(2)
C22 0.030(3) 0.0102(19) 0.036(3) 0.0016(18) 0.013(3) 0.001(2)
C23 0.033(3) 0.014(2) 0.023(3) -0.0007(18) 0.009(3) 0.000(2)
C24 0.016(3) 0.0134(19) 0.022(2) -0.0004(16) 0.005(2) 0.000(2)
C25 0.020(2) 0.014(2) 0.021(3) 0.0026(18) 0.009(2) 0.0020(17)
C26 0.034(3) 0.023(3) 0.026(2) -0.007(2) 0.012(2) -0.001(2)
C27 0.045(3) 0.038(4) 0.021(3) -0.007(3) 0.003(3) 0.004(3)
C28 0.045(4) 0.046(4) 0.045(4) -0.002(4) 0.029(4) -0.009(3)
C29 0.071(6) 0.033(3) 0.039(4) -0.012(3) 0.021(4) 0.012(3)
C30 0.061(4) 0.015(2) 0.048(4) 0.008(2) 0.025(3) 0.011(3)
C31 0.088(5) 0.032(4) 0.051(5) 0.013(3) 0.006(4) 0.016(4)
C32 0.092(7) 0.013(3) 0.058(5) 0.004(3) 0.036(5) 0.010(4)
C33 0.098(6) 0.020(3) 0.078(7) 0.010(4) 0.057(5) -0.003(4)
C34 0.029(3) 0.025(3) 0.027(3) 0.005(2) 0.011(2) -0.002(2)
C35 0.034(4) 0.033(4) 0.041(4) 0.000(3) 0.021(3) -0.006(3)
C36 0.040(4) 0.068(6) 0.050(5) -0.023(4) 0.028(4) -0.012(4)
C37 0.024(3) 0.018(2) 0.017(2) 0.0028(15) 0.0095(19) 0.0033(19)
C38 0.028(3) 0.021(2) 0.020(2) 0.0009(17) 0.008(2) 0.000(2)
C39 0.034(4) 0.027(2) 0.019(3) 0.003(2) 0.002(2) 0.001(2)
C40 0.037(4) 0.024(2) 0.022(2) 0.007(2) 0.005(2) 0.000(2)
C41 0.017(3) 0.018(2) 0.029(3) 0.006(2) 0.004(2) 0.001(2)
C42 0.017(2) 0.018(2) 0.022(2) 0.0008(18) 0.0048(19) 0.004(2)
C43 0.015(2) 0.021(3) 0.024(2) -0.003(2) 0.0043(19) 0.001(2)
C44 0.036(3) 0.025(2) 0.025(3) -0.004(2) 0.005(2) 0.001(2)
C45 0.051(4) 0.039(4) 0.053(5) -0.024(4) 0.029(4) -0.003(3)
C46 0.030(3) 0.023(3) 0.036(3) -0.003(3) 0.004(3) -0.004(3)
C47 0.083(6) 0.037(4) 0.030(3) -0.004(3) -0.012(4) 0.003(4)
C48 0.038(4) 0.031(3) 0.042(3) 0.012(3) -0.010(3) -0.002(2)
C49 0.071(6) 0.048(5) 0.060(5) -0.001(5) -0.007(4) 0.032(4)
C50 0.068(6) 0.043(5) 0.034(3) 0.018(3) -0.008(3) 0.003(4)
C51 0.075(6) 0.052(6) 0.089(8) 0.048(5) -0.023(5) -0.027(5)
C52 0.0145(19) 0.016(2) 0.020(3) 0.000(2) 0.002(2) -0.0004(15)
C53 0.018(2) 0.017(2) 0.028(3) 0.001(2) 0.008(2) 0.0015(17)
C54 0.018(2) 0.018(2) 0.042(4) 0.002(2) 0.009(3) 0.0019(18)
C55 0.020(2) 0.018(2) 0.046(4) -0.001(2) 0.001(3) -0.0009(18)
C56 0.025(2) 0.018(3) 0.031(3) -0.008(2) 0.004(3) -0.0005(18)
C57 0.021(2) 0.017(2) 0.020(3) -0.001(2) 0.002(2) 0.0023(17)
C58 0.021(2) 0.023(3) 0.021(2) -0.005(2) 0.006(2) 0.001(2)
C59 0.031(3) 0.020(2) 0.041(3) -0.006(2) 0.023(2) -0.004(2)
C60 0.051(4) 0.028(4) 0.039(3) -0.013(3) 0.022(3) -0.013(3)
C61 0.046(4) 0.018(3) 0.052(4) 0.007(3) 0.028(4) 0.009(3)
C62 0.040(3) 0.028(4) 0.076(6) -0.006(4) 0.034(4) 0.008(3)
C63 0.031(3) 0.033(3) 0.060(4) -0.012(2) 0.007(3) -0.0137(18)
C65 0.045(5) 0.068(7) 0.065(5) -0.028(4) 0.009(4) -0.027(4)
C66 0.055(6) 0.054(5) 0.081(6) 0.009(4) 0.010(5) -0.024(3)
Sm101 0.01424(12) 0.01251(12) 0.01619(13) -0.00031(11) 0.00570(10) -0.00163(10)
O101 0.0190(19) 0.032(2) 0.0208(14) 0.0110(13) 0.0091(16) -0.0051(17)
O102 0.0155(18) 0.0179(16) 0.037(2) -0.0096(16) 0.0135(18) -0.0044(14)
O103 0.0133(14) 0.024(2) 0.028(2) -0.0013(17) 0.0070(16) 0.0011(14)
O104 0.023(2) 0.0201(17) 0.021(2) 0.0037(14) 0.0049(17) 0.0026(16)
N101 0.0161(17) 0.0127(17) 0.031(2) -0.0059(16) 0.0088(16) -0.0006(17)
N102 0.015(2) 0.014(2) 0.024(2) 0.0006(18) 0.0046(17) -0.0014(16)
C101 0.018(2) 0.024(2) 0.033(3) -0.007(2) 0.007(2) 0.003(2)
C102 0.027(3) 0.030(3) 0.044(4) 0.005(3) 0.010(3) 0.006(3)
C103 0.038(4) 0.054(5) 0.050(5) 0.010(4) 0.005(3) 0.017(4)
C104 0.036(4) 0.022(3) 0.029(3) -0.003(3) 0.010(3) -0.007(3)
C105 0.030(2) 0.024(3) 0.035(2) 0.0156(18) 0.011(2) 0.002(2)
C106 0.045(3) 0.032(3) 0.026(3) 0.010(3) 0.011(3) -0.006(3)
C107 0.044(3) 0.050(4) 0.034(3) -0.005(3) 0.013(2) -0.022(3)
C108 0.037(3) 0.029(4) 0.040(3) -0.002(2) 0.020(2) -0.013(3)
C109 0.022(3) 0.021(3) 0.042(2) 0.0085(17) 0.014(2) -0.001(2)
C110 0.024(3) 0.017(3) 0.032(2) -0.0040(18) 0.013(2) 0.000(2)
C111 0.031(3) 0.021(3) 0.033(3) 0.007(2) 0.008(3) 0.002(2)
C112 0.035(4) 0.036(4) 0.045(4) -0.008(3) 0.011(3) 0.002(3)
C113 0.024(3) 0.025(3) 0.035(4) -0.001(2) 0.009(3) -0.001(2)
C114 0.045(4) 0.042(4) 0.042(4) 0.017(3) 0.005(3) 0.010(4)
C115 0.066(3) 0.065(2) 0.055(3) 0.010(4) 0.034(3) -0.018(3)
C119 0.019(2) 0.011(2) 0.022(3) -0.0015(18) 0.007(2) -0.0019(17)
C120 0.021(2) 0.016(2) 0.020(3) -0.0036(18) 0.006(2) -0.0004(18)
C121 0.025(3) 0.017(3) 0.024(3) -0.006(2) 0.008(2) -0.005(2)
C122 0.021(3) 0.018(2) 0.028(3) -0.005(2) 0.009(2) -0.003(2)
C123 0.024(3) 0.018(3) 0.027(3) -0.005(2) 0.011(2) -0.003(2)
C124 0.022(3) 0.011(2) 0.021(3) -0.0017(18) 0.009(2) -0.0009(18)
C125 0.028(3) 0.015(2) 0.025(3) -0.0054(17) 0.015(2) -0.003(2)
C126 0.028(3) 0.026(3) 0.027(3) -0.0088(19) 0.013(2) -0.004(2)
C127 0.029(3) 0.034(4) 0.040(4) -0.013(3) 0.013(2) 0.005(3)
C128 0.051(4) 0.036(3) 0.032(4) -0.003(3) 0.025(3) -0.006(3)
C129 0.034(4) 0.040(4) 0.037(4) -0.020(3) 0.018(3) -0.009(3)
C130 0.023(3) 0.026(3) 0.047(3) -0.015(3) 0.015(2) -0.007(2)
C131 0.053(5) 0.019(3) 0.073(6) -0.011(3) 0.031(4) -0.013(3)
C132 0.041(4) 0.044(4) 0.083(6) -0.027(5) 0.042(4) -0.017(3)
C133 0.037(4) 0.058(5) 0.055(4) -0.021(4) -0.001(3) -0.019(4)
C134 0.022(3) 0.026(3) 0.032(3) 0.001(2) 0.010(3) -0.006(2)
C135 0.089(8) 0.093(8) 0.044(5) -0.018(5) 0.044(6) -0.021(6)
C136 0.093(9) 0.119(11) 0.052(6) 0.002(7) 0.041(6) -0.021(8)
C137 0.0137(17) 0.026(2) 0.018(3) 0.000(2) 0.007(2) 0.0026(18)
C138 0.017(2) 0.023(2) 0.025(3) 0.000(2) 0.008(2) 0.0044(18)
C139 0.016(2) 0.032(3) 0.030(3) -0.001(2) 0.008(2) 0.002(2)
C140 0.014(2) 0.032(3) 0.027(3) 0.002(2) 0.004(2) -0.0004(18)
C141 0.019(2) 0.033(3) 0.022(3) -0.005(2) 0.008(2) -0.004(2)
C142 0.018(2) 0.027(3) 0.012(3) 0.001(2) 0.006(2) 0.0024(17)
C143 0.018(2) 0.026(3) 0.020(2) -0.001(2) 0.007(2) 0.000(2)
C144 0.018(3) 0.032(3) 0.030(3) -0.010(2) 0.006(2) 0.007(2)
C145 0.027(3) 0.046(4) 0.030(3) -0.013(3) 0.001(2) 0.005(3)
C146 0.030(4) 0.029(3) 0.045(4) -0.004(3) 0.008(3) -0.001(3)
C147 0.029(3) 0.049(4) 0.047(5) -0.021(4) 0.011(3) 0.016(3)
C148 0.015(2) 0.038(3) 0.050(3) -0.006(3) -0.001(3) 0.002(2)
C149 0.025(4) 0.047(4) 0.108(8) 0.003(5) 0.008(5) -0.012(3)
C150 0.029(4) 0.094(8) 0.049(3) -0.015(4) -0.005(3) 0.002(5)
C151 0.018(3) 0.060(4) 0.070(6) -0.009(4) 0.009(4) 0.010(3)
C152 0.019(3) 0.0199(19) 0.021(2) 0.0016(16) 0.006(2) 0.001(2)
C153 0.023(3) 0.022(2) 0.020(2) 0.0026(16) 0.008(2) 0.001(2)
C154 0.028(3) 0.026(2) 0.022(3) 0.0079(19) 0.009(2) 0.003(2)
C155 0.024(3) 0.023(2) 0.032(3) 0.0062(18) 0.010(2) 0.005(2)
C156 0.024(3) 0.019(2) 0.030(3) -0.001(2) 0.010(2) 0.003(2)
C157 0.014(2) 0.022(2) 0.024(2) 0.0002(18) 0.0064(19) 0.002(2)
C158 0.020(3) 0.021(3) 0.024(3) -0.005(2) 0.0064(19) 0.004(2)
C159 0.027(3) 0.031(3) 0.020(2) -0.004(2) 0.007(2) 0.002(2)
C160 0.030(3) 0.029(3) 0.030(3) -0.003(3) 0.006(3) 0.006(2)
C161 0.038(4) 0.032(3) 0.033(4) -0.009(3) 0.010(3) -0.011(3)
C162 0.034(4) 0.045(4) 0.021(3) -0.005(3) 0.001(3) 0.007(3)
C163 0.055(4) 0.022(2) 0.039(4) 0.008(2) 0.020(3) 0.011(3)
C164 0.161(12) 0.044(5) 0.070(6) 0.019(4) 0.064(7) 0.059(7)
C165 0.112(8) 0.046(6) 0.065(6) 0.029(4) -0.020(6) 0.005(6)
C166 0.098(7) 0.048(6) 0.111(10) 0.016(6) 0.060(7) -0.018(6)

loop_
_atom_type_symbol
_atom_type_scat_dispersion_real
_atom_type_scat_dispersion_imag
_atom_type_scat_Cromer_Mann_a1
_atom_type_scat_Cromer_Mann_b1
_atom_type_scat_Cromer_Mann_a2
_atom_type_scat_Cromer_Mann_b2
_atom_type_scat_Cromer_Mann_a3
_atom_type_scat_Cromer_Mann_b3
_atom_type_scat_Cromer_Mann_a4
_atom_type_scat_Cromer_Mann_b4
_atom_type_scat_Cromer_Mann_c
_atom_type_scat_source
C 0.0033 0.0016 2.3100 20.8439 1.0200 10.2075 1.5886 0.5687 0.8650 51.6512 0.2156 'International Tables Vol C 4.2.6.8 and 6.1.1.4'
H 0.0000 0.0000 0.4930 10.5109 0.3229 26.1257 0.1402 3.1424 0.0408 57.7998 0.0030 'International Tables Vol C 4.2.6.8 and 6.1.1.4'
N 0.0061 0.0033 12.2126 0.0057 3.1322 9.8933 2.0125 28.9975 1.1663 0.5826 -11.5290 'International Tables Vol C 4.2.6.8 and 6.1.1.4'
O 0.0106 0.0060 3.0485 13.2771 2.2868 5.7011 1.5463 0.3239 0.8670 32.9089 0.2508 'International Tables Vol C 4.2.6.8 and 6.1.1.4'
Sm -0.1638 3.4418 24.0042 2.4727 19.4258 0.1965 13.4396 14.3996 2.8960 128.0070 2.2096 'International Tables Vol C 4.2.6.8 and 6.1.1.4'

loop_
_geom_angle_atom_site_label_1
_geom_angle_site_symmetry_1
_geom_angle_atom_site_label_2
_geom_angle_site_symmetry_2
_geom_angle_atom_site_label_3
_geom_angle_site_symmetry_3
_geom_angle
_geom_angle_publ_flag
N1 . Sm1 . O1 . 76.14(15) yes
N1 . Sm1 . O2 . 76.10(15) yes
O1 . Sm1 . O2 . 125.77(16) yes
N1 . Sm1 . O3 . 164.60(15) yes
O1 . Sm1 . O3 . 88.62(16) yes
O2 . Sm1 . O3 . 112.21(16) yes
N1 . Sm1 . O4 . 99.05(16) yes
O1 . Sm1 . O4 . 115.69(16) yes
O2 . Sm1 . O4 . 114.03(15) yes
O3 . Sm1 . O4 . 89.43(16) yes
Sm1 . N1 . C1 . 107.7(4) yes
Sm1 . N1 . C10 . 110.2(3) yes
C1 . N1 . C10 . 110.1(5) yes
Sm1 . N1 . C25 . 105.9(3) yes
C1 . N1 . C25 . 112.3(4) yes
C10 . N1 . C25 . 110.6(5) yes
C34 . N2 . C43 . 113.2(5) yes
C34 . N2 . C58 . 112.5(5) yes
C43 . N2 . C58 . 110.3(5) yes
C34 . N2 . H1 . 106.8 no
C43 . N2 . H1 . 106.8 no
C58 . N2 . H1 . 106.9 no
Sm1 . O1 . C4 . 133.2(4) yes
Sm1 . O2 . C19 . 142.6(4) yes
Sm1 . O3 . C37 . 158.6(4) yes
Sm1 . O4 . C52 . 167.8(4) yes
N1 . C1 . C2 . 116.9(5) yes
N1 . C1 . H11 . 107.6 no
C2 . C1 . H11 . 107.5 no
N1 . C1 . H12 . 107.6 no
C2 . C1 . H12 . 107.6 no
H11 . C1 . H12 . 109.5 no
C1 . C2 . C3 . 110.0(6) yes
C1 . C2 . H21 . 109.4 no
C3 . C2 . H21 . 109.4 no
C1 . C2 . H22 . 109.3 no
C3 . C2 . H22 . 109.3 no
H21 . C2 . H22 . 109.4 no
C2 . C3 . H31 . 109.5 no
C2 . C3 . H32 . 109.4 no
H31 . C3 . H32 . 109.5 no
C2 . C3 . H33 . 109.5 no
H31 . C3 . H33 . 109.5 no
H32 . C3 . H33 . 109.4 no
O1 . C4 . C5 . 122.5(6) yes
O1 . C4 . C9 . 118.6(5) yes
C5 . C4 . C9 . 118.9(6) yes
C4 . C5 . C6 . 116.6(6) yes
C4 . C5 . C11 . 121.5(6) yes
C6 . C5 . C11 . 121.9(6) yes
C5 . C6 . C7 . 126.2(6) yes
C5 . C6 . H61 . 116.9 no
C7 . C6 . H61 . 116.9 no
C6 . C7 . C8 . 116.0(6) yes
C6 . C7 . C15 . 119.6(7) yes
C8 . C7 . C15 . 124.0(7) yes
C7 . C8 . C9 . 121.2(6) yes
C7 . C8 . H81 . 119.4 no
C9 . C8 . H81 . 119.4 no
C8 . C9 . C4 . 121.2(6) yes
C8 . C9 . C10 . 119.3(6) yes
C4 . C9 . C10 . 119.4(6) yes
C9 . C10 . N1 . 113.8(5) yes
C9 . C10 . H101 . 108.4 no
N1 . C10 . H101 . 108.4 no
C9 . C10 . H102 . 108.3 no
N1 . C10 . H102 . 108.4 no
H101 . C10 . H102 . 109.5 no
C5 . C11 . C12 . 110.7(5) yes
C5 . C11 . C13 . 110.9(5) yes
C12 . C11 . C13 . 108.2(6) yes
C5 . C11 . C14 . 112.6(6) yes
C12 . C11 . C14 . 106.6(6) yes
C13 . C11 . C14 . 107.6(6) yes
C11 . C12 . H121 . 109.4 no
C11 . C12 . H122 . 109.4 no
H121 . C12 . H122 . 109.5 no
C11 . C12 . H123 . 109.4 no
H121 . C12 . H123 . 109.5 no
H122 . C12 . H123 . 109.6 no
C11 . C13 . H131 . 109.4 no
C11 . C13 . H132 . 109.5 no
H131 . C13 . H132 . 109.5 no
C11 . C13 . H133 . 109.4 no
H131 . C13 . H133 . 109.4 no
H132 . C13 . H133 . 109.5 no
C11 . C14 . H141 . 109.5 no
C11 . C14 . H142 . 109.5 no
H141 . C14 . H142 . 109.5 no
C11 . C14 . H143 . 109.4 no
H141 . C14 . H143 . 109.5 no
H142 . C14 . H143 . 109.5 no
C7 . C15 . C16 . 107.6(8) yes
C7 . C15 . C17 . 110.4(8) yes
C16 . C15 . C17 . 109.2(10) yes
C7 . C15 . C18 . 112.3(7) yes
C16 . C15 . C18 . 109.1(9) yes
C17 . C15 . C18 . 108.3(10) yes
C15 . C16 . H161 . 109.4 no
C15 . C16 . H162 . 109.4 no
H161 . C16 . H162 . 109.5 no
C15 . C16 . H163 . 109.5 no
H161 . C16 . H163 . 109.5 no
H162 . C16 . H163 . 109.6 no
C15 . C17 . H171 . 109.4 no
C15 . C17 . H172 . 109.4 no
H171 . C17 . H172 . 109.4 no
C15 . C17 . H173 . 109.6 no
H171 . C17 . H173 . 109.5 no
H172 . C17 . H173 . 109.5 no
C15 . C18 . H181 . 109.6 no
C15 . C18 . H182 . 109.5 no
H181 . C18 . H182 . 109.5 no
C15 . C18 . H183 . 109.5 no
H181 . C18 . H183 . 109.4 no
H182 . C18 . H183 . 109.4 no
O2 . C19 . C20 . 122.3(6) yes
O2 . C19 . C24 . 119.3(5) yes
C20 . C19 . C24 . 118.4(5) yes
C19 . C20 . C21 . 118.6(6) yes
C19 . C20 . C26 . 121.6(5) yes
C21 . C20 . C26 . 119.8(5) yes
C20 . C21 . C22 . 122.4(5) yes
C20 . C21 . H211 . 118.8 no
C22 . C21 . H211 . 118.8 no
C21 . C22 . C23 . 117.1(6) yes
C21 . C22 . C30 . 122.6(6) yes
C23 . C22 . C30 . 120.3(6) yes
C22 . C23 . C24 . 122.7(6) yes
C22 . C23 . H231 . 118.7 no
C24 . C23 . H231 . 118.6 no
C19 . C24 . C23 . 120.7(5) yes
C19 . C24 . C25 . 119.9(5) yes
C23 . C24 . C25 . 119.4(5) yes
C24 . C25 . N1 . 114.2(5) yes
C24 . C25 . H251 . 108.3 no
N1 . C25 . H251 . 108.3 no
C24 . C25 . H252 . 108.3 no
N1 . C25 . H252 . 108.3 no
H251 . C25 . H252 . 109.5 no
C20 . C26 . C27 . 109.5(6) yes
C20 . C26 . C28 . 109.8(6) yes
C27 . C26 . C28 . 110.1(6) yes
C20 . C26 . C29 . 112.8(6) yes
C27 . C26 . C29 . 107.0(6) yes
C28 . C26 . C29 . 107.7(7) yes
C26 . C27 . H271 . 109.4 no
C26 . C27 . H272 . 109.5 no
H271 . C27 . H272 . 109.5 no
C26 . C27 . H273 . 109.5 no
H271 . C27 . H273 . 109.5 no
H272 . C27 . H273 . 109.5 no
C26 . C28 . H281 . 109.5 no
C26 . C28 . H282 . 109.4 no
H281 . C28 . H282 . 109.4 no
C26 . C28 . H283 . 109.5 no
H281 . C28 . H283 . 109.6 no
H282 . C28 . H283 . 109.5 no
C26 . C29 . H291 . 109.4 no
C26 . C29 . H292 . 109.4 no
H291 . C29 . H292 . 109.4 no
C26 . C29 . H293 . 109.5 no
H291 . C29 . H293 . 109.6 no
H292 . C29 . H293 . 109.5 no
C22 . C30 . C31 . 108.1(7) yes
C22 . C30 . C32 . 111.5(7) yes
C31 . C30 . C32 . 109.0(8) yes
C22 . C30 . C33 . 110.0(7) yes
C31 . C30 . C33 . 109.4(8) yes
C32 . C30 . C33 . 108.8(7) yes
C30 . C31 . H311 . 109.5 no
C30 . C31 . H312 . 109.5 no
H311 . C31 . H312 . 109.5 no
C30 . C31 . H313 . 109.4 no
H311 . C31 . H313 . 109.5 no
H312 . C31 . H313 . 109.4 no
C30 . C32 . H321 . 109.4 no
C30 . C32 . H322 . 109.4 no
H321 . C32 . H322 . 109.5 no
C30 . C32 . H323 . 109.5 no
H321 . C32 . H323 . 109.5 no
H322 . C32 . H323 . 109.5 no
C30 . C33 . H331 . 109.5 no
C30 . C33 . H332 . 109.4 no
H331 . C33 . H332 . 109.5 no
C30 . C33 . H333 . 109.4 no
H331 . C33 . H333 . 109.6 no
H332 . C33 . H333 . 109.5 no
N2 . C34 . C35 . 113.7(5) yes
N2 . C34 . H341 . 108.5 no
C35 . C34 . H341 . 108.4 no
N2 . C34 . H342 . 108.3 no
C35 . C34 . H342 . 108.4 no
H341 . C34 . H342 . 109.5 no
C34 . C35 . C36 . 114.6(6) yes
C34 . C35 . H351 . 108.2 no
C36 . C35 . H351 . 108.2 no
C34 . C35 . H352 . 108.2 no
C36 . C35 . H352 . 108.2 no
H351 . C35 . H352 . 109.4 no
C35 . C36 . H361 . 109.5 no
C35 . C36 . H362 . 109.5 no
H361 . C36 . H362 . 109.5 no
C35 . C36 . H363 . 109.5 no
H361 . C36 . H363 . 109.4 no
H362 . C36 . H363 . 109.5 no
O3 . C37 . C38 . 124.1(5) yes
O3 . C37 . C42 . 117.8(5) yes
C38 . C37 . C42 . 118.1(5) yes
C37 . C38 . C39 . 118.4(6) yes
C37 . C38 . C44 . 120.7(6) yes
C39 . C38 . C44 . 120.9(6) yes
C38 . C39 . C40 . 124.4(6) yes
C38 . C39 . H391 . 117.8 no
C40 . C39 . H391 . 117.8 no
C39 . C40 . C41 . 116.6(6) yes
C39 . C40 . C48 . 124.1(6) yes
C41 . C40 . C48 . 119.3(6) yes
C40 . C41 . C42 . 121.2(6) yes
C40 . C41 . H411 . 119.4 no
C42 . C41 . H411 . 119.4 no
C37 . C42 . C41 . 121.2(6) yes
C37 . C42 . C43 . 117.4(5) yes
C41 . C42 . C43 . 121.4(6) yes
N2 . C43 . C42 . 110.7(5) yes
N2 . C43 . H431 . 109.3 no
C42 . C43 . H431 . 109.2 no
N2 . C43 . H432 . 109.0 no
C42 . C43 . H432 . 109.2 no
H431 . C43 . H432 . 109.5 no
C38 . C44 . C45 . 109.9(6) yes
C38 . C44 . C46 . 111.7(6) yes
C45 . C44 . C46 . 109.3(6) yes
C38 . C44 . C47 . 111.4(6) yes
C45 . C44 . C47 . 107.8(7) yes
C46 . C44 . C47 . 106.6(7) yes
C44 . C45 . H451 . 109.5 no
C44 . C45 . H452 . 109.4 no
H451 . C45 . H452 . 109.5 no
C44 . C45 . H453 . 109.5 no
H451 . C45 . H453 . 109.5 no
H452 . C45 . H453 . 109.5 no
C44 . C46 . H461 . 109.5 no
C44 . C46 . H462 . 109.5 no
H461 . C46 . H462 . 109.4 no
C44 . C46 . H463 . 109.5 no
H461 . C46 . H463 . 109.5 no
H462 . C46 . H463 . 109.4 no
C44 . C47 . H471 . 109.5 no
C44 . C47 . H472 . 109.5 no
H471 . C47 . H472 . 109.4 no
C44 . C47 . H473 . 109.5 no
H471 . C47 . H473 . 109.5 no
H472 . C47 . H473 . 109.5 no
C40 . C48 . C49 . 110.1(7) yes
C40 . C48 . C50 . 111.5(7) yes
C49 . C48 . C50 . 109.4(8) yes
C40 . C48 . C51 . 108.8(7) yes
C49 . C48 . C51 . 108.7(10) yes
C50 . C48 . C51 . 108.2(8) yes
C48 . C49 . H491 . 109.4 no
C48 . C49 . H492 . 109.6 no
H491 . C49 . H492 . 109.5 no
C48 . C49 . H493 . 109.4 no
H491 . C49 . H493 . 109.3 no
H492 . C49 . H493 . 109.6 no
C48 . C50 . H501 . 109.5 no
C48 . C50 . H502 . 109.5 no
H501 . C50 . H502 . 109.3 no
C48 . C50 . H503 . 109.6 no
H501 . C50 . H503 . 109.5 no
H502 . C50 . H503 . 109.5 no
C48 . C51 . H511 . 109.5 no
C48 . C51 . H512 . 109.6 no
H511 . C51 . H512 . 109.6 no
C48 . C51 . H513 . 109.4 no
H511 . C51 . H513 . 109.3 no
H512 . C51 . H513 . 109.4 no
O4 . C52 . C53 . 123.9(5) yes
O4 . C52 . C57 . 118.2(5) yes
C53 . C52 . C57 . 117.9(5) yes
C52 . C53 . C54 . 118.0(6) yes
C52 . C53 . C59 . 121.0(5) yes
C54 . C53 . C59 . 121.0(6) yes
C53 . C54 . C55 . 124.6(6) yes
C53 . C54 . H541 . 117.7 no
C55 . C54 . H541 . 117.7 no
C54 . C55 . C56 . 116.5(6) yes
C54 . C55 . C63 . 122.9(6) yes
C56 . C55 . C63 . 120.4(6) yes
C55 . C56 . C57 . 120.9(6) yes
C55 . C56 . H561 . 119.6 no
C57 . C56 . H561 . 119.6 no
C52 . C57 . C56 . 122.0(6) yes
C52 . C57 . C58 . 117.3(5) yes
C56 . C57 . C58 . 120.6(5) yes
N2 . C58 . C57 . 109.3(5) yes
N2 . C58 . H581 . 109.7 no
C57 . C58 . H581 . 109.5 no
N2 . C58 . H582 . 109.4 no
C57 . C58 . H582 . 109.5 no
H581 . C58 . H582 . 109.4 no
C53 . C59 . C60 . 109.1(6) yes
C53 . C59 . C61 . 110.9(6) yes
C60 . C59 . C61 . 109.8(6) yes
C53 . C59 . C62 . 111.9(6) yes
C60 . C59 . C62 . 107.5(6) yes
C61 . C59 . C62 . 107.6(6) yes
C59 . C60 . H601 . 109.5 no
C59 . C60 . H602 . 109.5 no
H601 . C60 . H602 . 109.5 no
C59 . C60 . H603 . 109.4 no
H601 . C60 . H603 . 109.4 no
H602 . C60 . H603 . 109.4 no
C59 . C61 . H611 . 109.5 no
C59 . C61 . H612 . 109.4 no
H611 . C61 . H612 . 109.6 no
C59 . C61 . H613 . 109.4 no
H611 . C61 . H613 . 109.5 no
H612 . C61 . H613 . 109.4 no
C59 . C62 . H621 . 109.5 no
C59 . C62 . H622 . 109.5 no
H621 . C62 . H622 . 109.5 no
C59 . C62 . H623 . 109.5 no
H621 . C62 . H623 . 109.5 no
H622 . C62 . H623 . 109.4 no
C55 . C63 . C64 . 112.0(9) yes
C55 . C63 . C641 . 111.0(9) yes
C64 . C63 . C641 . 27.5(8) yes
C55 . C63 . C65 . 109.8(7) yes
C64 . C63 . C65 . 122.9(10) yes
C641 . C63 . C65 . 100.8(10) yes
C55 . C63 . C66 . 107.6(7) yes
C64 . C63 . C66 . 95.7(10) yes
C641 . C63 . C66 . 120.2(11) yes
C65 . C63 . C66 . 106.8(8) yes
C63 . C64 . H641 . 110.8 no
C63 . C64 . H642 . 110.6 no
H641 . C64 . H642 . 109.4 no
C63 . C64 . H643 . 109.7 no
H641 . C64 . H643 . 108.3 no
H642 . C64 . H643 . 108.0 no
C63 . C641 . H641 . 96.6 no
C63 . C641 . H643 . 130.4 no
H641 . C641 . H643 . 109.3 no
C63 . C641 . H6411 . 111.3 no
C63 . C641 . H6412 . 110.2 no
H6411 . C641 . H6412 . 108.7 no
C63 . C641 . H6413 . 110.3 no
H6411 . C641 . H6413 . 108.9 no
H6412 . C641 . H6413 . 107.4 no
C63 . C65 . H651 . 109.6 no
C63 . C65 . H652 . 109.6 no
H651 . C65 . H652 . 109.6 no
C63 . C65 . H653 . 109.4 no
H651 . C65 . H653 . 109.4 no
H652 . C65 . H653 . 109.3 no
C63 . C66 . H661 . 109.6 no
C63 . C66 . H662 . 109.6 no
H661 . C66 . H662 . 109.2 no
C63 . C66 . H663 . 109.7 no
H661 . C66 . H663 . 109.4 no
H662 . C66 . H663 . 109.3 no
O101 . Sm101 . O102 . 121.82(17) yes
O101 . Sm101 . O103 . 90.34(16) yes
O102 . Sm101 . O103 . 112.27(16) yes
O101 . Sm101 . O104 . 117.55(17) yes
O102 . Sm101 . O104 . 117.11(17) yes
O103 . Sm101 . O104 . 85.46(16) yes
O101 . Sm101 . N101 . 76.47(16) yes
O102 . Sm101 . N101 . 77.00(15) yes
O103 . Sm101 . N101 . 166.69(17) yes
O104 . Sm101 . N101 . 98.95(16) yes
Sm101 . O101 . C104 . 133.2(4) yes
Sm101 . O102 . C119 . 141.4(4) yes
Sm101 . O103 . C137 . 161.2(4) yes
Sm101 . O104 . C152 . 167.0(4) yes
Sm101 . N101 . C101 . 118.8(4) yes
Sm101 . N101 . C110 . 108.3(3) yes
C101 . N101 . C110 . 109.1(5) yes
Sm101 . N101 . C125 . 104.2(3) yes
C101 . N101 . C125 . 108.5(5) yes
C110 . N101 . C125 . 107.5(5) yes
C134 . N102 . C143 . 112.5(5) yes
C134 . N102 . C158 . 113.1(5) yes
C143 . N102 . C158 . 111.5(5) yes
C134 . N102 . H2 . 106.4 no
C143 . N102 . H2 . 106.4 no
C158 . N102 . H2 . 106.4 no
N101 . C101 . C102 . 114.2(5) yes
N101 . C101 . H1011 . 108.2 no
C102 . C101 . H1011 . 108.3 no
N101 . C101 . H1012 . 108.3 no
C102 . C101 . H1012 . 108.3 no
H1011 . C101 . H1012 . 109.4 no
C101 . C102 . C103 . 111.2(7) yes
C101 . C102 . H1021 . 109.0 no
C103 . C102 . H1021 . 109.1 no
C101 . C102 . H1022 . 109.0 no
C103 . C102 . H1022 . 109.1 no
H1021 . C102 . H1022 . 109.5 no
C102 . C103 . H1031 . 109.4 no
C102 . C103 . H1032 . 109.5 no
H1031 . C103 . H1032 . 109.4 no
C102 . C103 . H1033 . 109.5 no
H1031 . C103 . H1033 . 109.5 no
H1032 . C103 . H1033 . 109.5 no
O101 . C104 . C105 . 123.3(7) yes
O101 . C104 . C109 . 117.4(6) yes
C105 . C104 . C109 . 119.3(7) yes
C104 . C105 . C106 . 117.9(7) yes
C104 . C105 . C111 . 121.3(6) yes
C106 . C105 . C111 . 120.8(6) yes
C105 . C106 . C107 . 123.8(7) yes
C105 . C106 . H1061 . 118.2 no
C107 . C106 . H1061 . 118.0 no
C106 . C107 . C108 . 117.4(7) yes
C106 . C107 . C115 . 120.5(8) yes
C108 . C107 . C115 . 122.1(8) yes
C107 . C108 . C109 . 121.3(7) yes
C107 . C108 . H1081 . 119.3 no
C109 . C108 . H1081 . 119.4 no
C104 . C109 . C108 . 120.3(7) yes
C104 . C109 . C110 . 119.7(6) yes
C108 . C109 . C110 . 120.0(6) yes
N101 . C110 . C109 . 115.1(5) yes
N101 . C110 . H1101 . 108.0 no
C109 . C110 . H1101 . 108.0 no
N101 . C110 . H1102 . 108.1 no
C109 . C110 . H1102 . 108.1 no
H1101 . C110 . H1102 . 109.5 no
C105 . C111 . C112 . 110.6(6) yes
C105 . C111 . C113 . 110.6(5) yes
C112 . C111 . C113 . 108.9(6) yes
C105 . C111 . C114 . 112.1(6) yes
C112 . C111 . C114 . 107.1(6) yes
C113 . C111 . C114 . 107.5(6) yes
C111 . C112 . H1121 . 109.5 no
C111 . C112 . H1122 . 109.5 no
H1121 . C112 . H1122 . 109.4 no
C111 . C112 . H1123 . 109.5 no
H1121 . C112 . H1123 . 109.4 no
H1122 . C112 . H1123 . 109.5 no
C111 . C113 . H1131 . 109.5 no
C111 . C113 . H1132 . 109.4 no
H1131 . C113 . H1132 . 109.5 no
C111 . C113 . H1133 . 109.4 no
H1131 . C113 . H1133 . 109.6 no
H1132 . C113 . H1133 . 109.5 no
C111 . C114 . H1141 . 109.5 no
C111 . C114 . H1142 . 109.6 no
H1141 . C114 . H1142 . 109.4 no
C111 . C114 . H1143 . 109.5 no
H1141 . C114 . H1143 . 109.4 no
H1142 . C114 . H1143 . 109.5 no
C107 . C115 . C116 . 111.2(9) yes
C107 . C115 . C117 . 106.3(9) yes
C116 . C115 . C117 . 105.6(10) yes
C107 . C115 . C118 . 110.3(9) yes
C116 . C115 . C118 . 104.5(10) yes
C117 . C115 . C118 . 118.8(9) yes
C115 . C116 . H1161 . 109.4 no
C115 . C116 . H1162 . 109.4 no
H1161 . C116 . H1162 . 109.6 no
C115 . C116 . H1163 . 109.3 no
H1161 . C116 . H1163 . 109.6 no
H1162 . C116 . H1163 . 109.5 no
C115 . C117 . H1171 . 109.6 no
C115 . C117 . H1172 . 109.4 no
H1171 . C117 . H1172 . 109.3 no
C115 . C117 . H1173 . 109.6 no
H1171 . C117 . H1173 . 109.6 no
H1172 . C117 . H1173 . 109.3 no
C115 . C118 . H1181 . 109.5 no
C115 . C118 . H1182 . 109.5 no
H1181 . C118 . H1182 . 109.4 no
C115 . C118 . H1183 . 109.5 no
H1181 . C118 . H1183 . 109.5 no
H1182 . C118 . H1183 . 109.4 no
O102 . C119 . C120 . 122.6(5) yes
O102 . C119 . C124 . 118.7(5) yes
C120 . C119 . C124 . 118.7(5) yes
C119 . C120 . C121 . 117.9(5) yes
C119 . C120 . C126 . 120.3(5) yes
C121 . C120 . C126 . 121.8(5) yes
C120 . C121 . C122 . 123.3(6) yes
C120 . C121 . H1211 . 118.3 no
C122 . C121 . H1211 . 118.3 no
C121 . C122 . C123 . 117.7(6) yes
C121 . C122 . C130 . 120.1(6) yes
C123 . C122 . C130 . 122.2(6) yes
C122 . C123 . C124 . 121.7(6) yes
C122 . C123 . H1231 . 119.2 no
C124 . C123 . H1231 . 119.2 no
C119 . C124 . C123 . 120.6(5) yes
C119 . C124 . C125 . 120.3(5) yes
C123 . C124 . C125 . 118.8(5) yes
C124 . C125 . N101 . 115.3(5) yes
C124 . C125 . H1251 . 108.0 no
N101 . C125 . H1251 . 108.0 no
C124 . C125 . H1252 . 108.0 no
N101 . C125 . H1252 . 108.0 no
H1251 . C125 . H1252 . 109.5 no
C120 . C126 . C127 . 109.7(6) yes
C120 . C126 . C128 . 110.7(5) yes
C127 . C126 . C128 . 109.8(6) yes
C120 . C126 . C129 . 111.3(5) yes
C127 . C126 . C129 . 108.3(6) yes
C128 . C126 . C129 . 107.0(6) yes
C126 . C127 . H1271 . 109.4 no
C126 . C127 . H1272 . 109.5 no
H1271 . C127 . H1272 . 109.3 no
C126 . C127 . H1273 . 109.6 no
H1271 . C127 . H1273 . 109.5 no
H1272 . C127 . H1273 . 109.5 no
C126 . C128 . H1281 . 109.5 no
C126 . C128 . H1282 . 109.5 no
H1281 . C128 . H1282 . 109.5 no
C126 . C128 . H1283 . 109.5 no
H1281 . C128 . H1283 . 109.5 no
H1282 . C128 . H1283 . 109.4 no
C126 . C129 . H1291 . 109.4 no
C126 . C129 . H1292 . 109.4 no
H1291 . C129 . H1292 . 109.5 no
C126 . C129 . H1293 . 109.5 no
H1291 . C129 . H1293 . 109.5 no
H1292 . C129 . H1293 . 109.5 no
C122 . C130 . C131 . 107.9(6) yes
C122 . C130 . C132 . 112.7(6) yes
C131 . C130 . C132 . 106.8(7) yes
C122 . C130 . C133 . 110.6(7) yes
C131 . C130 . C133 . 109.5(7) yes
C132 . C130 . C133 . 109.3(7) yes
C130 . C131 . H1311 . 109.5 no
C130 . C131 . H1312 . 109.4 no
H1311 . C131 . H1312 . 109.5 no
C130 . C131 . H1313 . 109.4 no
H1311 . C131 . H1313 . 109.5 no
H1312 . C131 . H1313 . 109.5 no
C130 . C132 . H1321 . 109.5 no
C130 . C132 . H1322 . 109.5 no
H1321 . C132 . H1322 . 109.5 no
C130 . C132 . H1323 . 109.5 no
H1321 . C132 . H1323 . 109.4 no
H1322 . C132 . H1323 . 109.4 no
C130 . C133 . H1331 . 109.5 no
C130 . C133 . H1332 . 109.5 no
H1331 . C133 . H1332 . 109.5 no
C130 . C133 . H1333 . 109.4 no
H1331 . C133 . H1333 . 109.5 no
H1332 . C133 . H1333 . 109.5 no
N102 . C134 . C135 . 111.6(6) yes
N102 . C134 . H1341 . 108.9 no
C135 . C134 . H1341 . 109.1 no
N102 . C134 . H1342 . 108.8 no
C135 . C134 . H1342 . 108.9 no
H1341 . C134 . H1342 . 109.4 no
C134 . C135 . C136 . 112.8(10) yes
C134 . C135 . H1351 . 108.5 no
C136 . C135 . H1351 . 108.6 no
C134 . C135 . H1352 . 108.8 no
C136 . C135 . H1352 . 108.8 no
H1351 . C135 . H1352 . 109.3 no
C135 . C136 . H1361 . 109.5 no
C135 . C136 . H1362 . 109.4 no
H1361 . C136 . H1362 . 109.4 no
C135 . C136 . H1363 . 109.4 no
H1361 . C136 . H1363 . 109.7 no
H1362 . C136 . H1363 . 109.5 no
O103 . C137 . C138 . 123.2(6) yes
O103 . C137 . C142 . 117.6(5) yes
C138 . C137 . C142 . 119.2(5) yes
C137 . C138 . C139 . 117.8(6) yes
C137 . C138 . C144 . 121.3(5) yes
C139 . C138 . C144 . 120.9(5) yes
C138 . C139 . C140 . 123.5(6) yes
C138 . C139 . H1391 . 118.2 no
C140 . C139 . H1391 . 118.3 no
C139 . C140 . C141 . 117.5(6) yes
C139 . C140 . C148 . 122.0(6) yes
C141 . C140 . C148 . 120.5(6) yes
C140 . C141 . C142 . 121.5(6) yes
C140 . C141 . H1411 . 119.2 no
C142 . C141 . H1411 . 119.4 no
C137 . C142 . C141 . 120.4(6) yes
C137 . C142 . C143 . 117.8(5) yes
C141 . C142 . C143 . 121.8(6) yes
N102 . C143 . C142 . 109.3(5) yes
N102 . C143 . H1431 . 109.4 no
C142 . C143 . H1431 . 109.5 no
N102 . C143 . H1432 . 109.7 no
C142 . C143 . H1432 . 109.6 no
H1431 . C143 . H1432 . 109.4 no
C138 . C144 . C145 . 110.4(6) yes
C138 . C144 . C146 . 109.7(6) yes
C145 . C144 . C146 . 110.2(6) yes
C138 . C144 . C147 . 112.3(6) yes
C145 . C144 . C147 . 106.2(6) yes
C146 . C144 . C147 . 108.0(6) yes
C144 . C145 . H1451 . 109.5 no
C144 . C145 . H1452 . 109.4 no
H1451 . C145 . H1452 . 109.4 no
C144 . C145 . H1453 . 109.5 no
H1451 . C145 . H1453 . 109.5 no
H1452 . C145 . H1453 . 109.5 no
C144 . C146 . H1461 . 109.5 no
C144 . C146 . H1462 . 109.5 no
H1461 . C146 . H1462 . 109.5 no
C144 . C146 . H1463 . 109.4 no
H1461 . C146 . H1463 . 109.5 no
H1462 . C146 . H1463 . 109.4 no
C144 . C147 . H1471 . 109.5 no
C144 . C147 . H1472 . 109.5 no
H1471 . C147 . H1472 . 109.4 no
C144 . C147 . H1473 . 109.5 no
H1471 . C147 . H1473 . 109.5 no
H1472 . C147 . H1473 . 109.4 no
C140 . C148 . C149 . 110.1(6) yes
C140 . C148 . C150 . 109.2(7) yes
C149 . C148 . C150 . 109.0(8) yes
C140 . C148 . C151 . 112.1(6) yes
C149 . C148 . C151 . 108.0(8) yes
C150 . C148 . C151 . 108.4(7) yes
C148 . C149 . H1491 . 109.5 no
C148 . C149 . H1492 . 109.4 no
H1491 . C149 . H1492 . 109.6 no
C148 . C149 . H1493 . 109.3 no
H1491 . C149 . H1493 . 109.6 no
H1492 . C149 . H1493 . 109.4 no
C148 . C150 . H1501 . 109.5 no
C148 . C150 . H1502 . 109.4 no
H1501 . C150 . H1502 . 109.4 no
C148 . C150 . H1503 . 109.5 no
H1501 . C150 . H1503 . 109.6 no
H1502 . C150 . H1503 . 109.5 no
C148 . C151 . H1511 . 109.5 no
C148 . C151 . H1512 . 109.5 no
H1511 . C151 . H1512 . 109.4 no
C148 . C151 . H1513 . 109.5 no
H1511 . C151 . H1513 . 109.5 no
H1512 . C151 . H1513 . 109.4 no
O104 . C152 . C153 . 123.5(6) yes
O104 . C152 . C157 . 118.1(5) yes
C153 . C152 . C157 . 118.3(6) yes
C152 . C153 . C154 . 118.6(6) yes
C152 . C153 . C159 . 120.9(5) yes
C154 . C153 . C159 . 120.4(6) yes
C153 . C154 . C155 . 123.2(6) yes
C153 . C154 . H1541 . 118.3 no
C155 . C154 . H1541 . 118.5 no
C154 . C155 . C156 . 117.3(6) yes
C154 . C155 . C163 . 122.4(6) yes
C156 . C155 . C163 . 120.1(6) yes
C155 . C156 . C157 . 120.6(6) yes
C155 . C156 . H1561 . 119.7 no
C157 . C156 . H1561 . 119.7 no
C152 . C157 . C156 . 121.5(6) yes
C152 . C157 . C158 . 117.4(5) yes
C156 . C157 . C158 . 120.9(6) yes
N102 . C158 . C157 . 109.7(5) yes
N102 . C158 . H1581 . 109.2 no
C157 . C158 . H1581 . 109.5 no
N102 . C158 . H1582 . 109.5 no
C157 . C158 . H1582 . 109.5 no
H1581 . C158 . H1582 . 109.4 no
C153 . C159 . C160 . 108.9(5) yes
C153 . C159 . C161 . 110.8(5) yes
C160 . C159 . C161 . 110.2(6) yes
C153 . C159 . C162 . 112.3(6) yes
C160 . C159 . C162 . 107.2(6) yes
C161 . C159 . C162 . 107.3(6) yes
C159 . C160 . H1601 . 109.5 no
C159 . C160 . H1602 . 109.5 no
H1601 . C160 . H1602 . 109.5 no
C159 . C160 . H1603 . 109.4 no
H1601 . C160 . H1603 . 109.5 no
H1602 . C160 . H1603 . 109.5 no
C159 . C161 . H1611 . 109.6 no
C159 . C161 . H1612 . 109.5 no
H1611 . C161 . H1612 . 109.6 no
C159 . C161 . H1613 . 109.4 no
H1611 . C161 . H1613 . 109.4 no
H1612 . C161 . H1613 . 109.4 no
C159 . C162 . H1621 . 109.5 no
C159 . C162 . H1622 . 109.5 no
H1621 . C162 . H1622 . 109.4 no
C159 . C162 . H1623 . 109.5 no
H1621 . C162 . H1623 . 109.4 no
H1622 . C162 . H1623 . 109.5 no
C155 . C163 . C164 . 110.5(7) yes
C155 . C163 . C165 . 110.9(7) yes
C164 . C163 . C165 . 110.4(10) yes
C155 . C163 . C166 . 109.1(7) yes
C164 . C163 . C166 . 108.6(10) yes
C165 . C163 . C166 . 107.2(10) yes
C163 . C164 . H1641 . 109.5 no
C163 . C164 . H1642 . 109.7 no
H1641 . C164 . H1642 . 109.6 no
C163 . C164 . H1643 . 109.4 no
H1641 . C164 . H1643 . 109.3 no
H1642 . C164 . H1643 . 109.4 no
C163 . C165 . H1651 . 109.5 no
C163 . C165 . H1652 . 109.4 no
H1651 . C165 . H1652 . 109.4 no
C163 . C165 . H1653 . 109.6 no
H1651 . C165 . H1653 . 109.5 no
H1652 . C165 . H1653 . 109.5 no
C163 . C166 . H1661 . 109.3 no
C163 . C166 . H1662 . 109.4 no
H1661 . C166 . H1662 . 109.4 no
C163 . C166 . H1663 . 109.5 no
H1661 . C166 . H1663 . 109.6 no
H1662 . C166 . H1663 . 109.7 no
C202 . C201 . H2011 . 109.5 no
C202 . C201 . H2012 . 109.4 no
H2011 . C201 . H2012 . 109.5 no
C202 . C201 . H2013 . 109.4 no
H2011 . C201 . H2013 . 109.5 no
H2012 . C201 . H2013 . 109.5 no
C201 . C202 . C203 . 108.1(9) yes
C201 . C202 . H2021 . 109.8 no
C203 . C202 . H2021 . 109.9 no
C201 . C202 . H2022 . 109.8 no
C203 . C202 . H2022 . 109.9 no
H2021 . C202 . H2022 . 109.4 no
C202 . C203 . C204 . 113.5(8) yes
C202 . C203 . H2031 . 108.3 no
C204 . C203 . H2031 . 108.4 no
C202 . C203 . H2032 . 108.3 no
C204 . C203 . H2032 . 108.6 no
H2031 . C203 . H2032 . 109.6 no
C203 . C204 . C205 . 109.9(8) yes
C203 . C204 . H2041 . 109.5 no
C205 . C204 . H2041 . 109.4 no
C203 . C204 . H2042 . 109.2 no
C205 . C204 . H2042 . 109.3 no
H2041 . C204 . H2042 . 109.6 no
C204 . C205 . H2051 . 109.4 no
C204 . C205 . H2052 . 109.6 no
H2051 . C205 . H2052 . 109.4 no
C204 . C205 . H2053 . 109.6 no
H2051 . C205 . H2053 . 109.3 no
H2052 . C205 . H2053 . 109.5 no
C302 . C301 . H3011 . 109.4 no
C302 . C301 . H3012 . 109.8 no
H3011 . C301 . H3012 . 109.5 no
C302 . C301 . H3013 . 108.8 no
H3011 . C301 . H3013 . 109.7 no
H3012 . C301 . H3013 . 109.6 no
C301 . C302 . C303 . 118(3) yes
C301 . C302 . H3021 . 106.7 no
C303 . C302 . H3021 . 106.6 no
C301 . C302 . H3022 . 108.1 no
C303 . C302 . H3022 . 108.1 no
H3021 . C302 . H3022 . 109.1 no
C302 . C303 . C304 . 118(3) yes
C302 . C303 . H3031 . 107.9 no
C304 . C303 . H3031 . 107.4 no
C302 . C303 . H3032 . 106.8 no
C304 . C303 . H3032 . 107.3 no
H3031 . C303 . H3032 . 109.8 no
C303 . C304 . C305 . 103(3) yes
C303 . C304 . H3041 . 111.1 no
C305 . C304 . H3041 . 111.0 no
C303 . C304 . H3042 . 111.1 no
C305 . C304 . H3042 . 111.1 no
H3041 . C304 . H3042 . 109.2 no
C304 . C305 . H3051 . 109.5 no
C304 . C305 . H3052 . 109.4 no
H3051 . C305 . H3052 . 109.7 no
C304 . C305 . H3053 . 109.2 no
H3051 . C305 . H3053 . 109.4 no
H3052 . C305 . H3053 . 109.6 no
C402 . C401 . H4011 . 109.5 no
C402 . C401 . H4012 . 109.8 no
H4011 . C401 . H4012 . 110.2 no
C402 . C401 . H4013 . 109.0 no
H4011 . C401 . H4013 . 108.9 no
H4012 . C401 . H4013 . 109.4 no
C401 . C402 . C403 . 107.9(16) yes
C401 . C402 . H4021 . 109.7 no
C403 . C402 . H4021 . 110.1 no
C401 . C402 . H4022 . 110.1 no
C403 . C402 . H4022 . 109.4 no
H4021 . C402 . H4022 . 109.6 no
C402 . C403 . C404 . 113.6(16) yes
C402 . C403 . H4031 . 108.0 no
C404 . C403 . H4031 . 108.1 no
C402 . C403 . H4032 . 108.9 no
C404 . C403 . H4032 . 108.9 no
H4031 . C403 . H4032 . 109.2 no
C403 . C404 . C405 . 106.7(16) yes
C403 . C404 . H4041 . 110.3 no
C405 . C404 . H4041 . 110.1 no
C403 . C404 . H4042 . 110.1 no
C405 . C404 . H4042 . 109.9 no
H4041 . C404 . H4042 . 109.6 no
C404 . C405 . H4051 . 109.7 no
C404 . C405 . H4052 . 109.5 no
H4051 . C405 . H4052 . 109.7 no
C404 . C405 . H4053 . 109.5 no
H4051 . C405 . H4053 . 109.4 no
H4052 . C405 . H4053 . 109.2 no
C64 . H641 . C641 . 36.2 no
C64 . H643 . C641 . 46.2 no
C64 . H643 . H6412 . 52.7 no
C641 . H643 . H6412 . 98.9 no
H643 . H6412 . C641 . 45.0 no

loop_
_geom_bond_atom_site_label_1
_geom_bond_site_symmetry_1
_geom_bond_atom_site_label_2
_geom_bond_site_symmetry_2
_geom_bond_distance
_geom_bond_publ_flag
Sm1 . N1 . 2.603(5) yes
Sm1 . O1 . 2.222(4) yes
Sm1 . O2 . 2.176(4) yes
Sm1 . O3 . 2.230(4) yes
Sm1 . O4 . 2.212(4) yes
N1 . C1 . 1.481(7) yes
N1 . C10 . 1.487(7) yes
N1 . C25 . 1.504(7) yes
N2 . C34 . 1.521(8) yes
N2 . C43 . 1.515(7) yes
N2 . C58 . 1.510(8) yes
N2 . H1 . 0.87 yes
O1 . C4 . 1.351(8) yes
O2 . C19 . 1.330(7) yes
O3 . C37 . 1.338(7) yes
O4 . C52 . 1.340(7) yes
C1 . C2 . 1.547(9) yes
C1 . H11 . 1.000 no
C1 . H12 . 1.000 no
C2 . C3 . 1.532(10) yes
C2 . H21 . 0.999 no
C2 . H22 . 1.001 no
C3 . H31 . 1.000 no
C3 . H32 . 1.000 no
C3 . H33 . 1.000 no
C4 . C5 . 1.442(8) yes
C4 . C9 . 1.402(9) yes
C5 . C6 . 1.381(9) yes
C5 . C11 . 1.533(9) yes
C6 . C7 . 1.397(10) yes
C6 . H61 . 1.000 no
C7 . C8 . 1.395(10) yes
C7 . C15 . 1.510(10) yes
C8 . C9 . 1.407(9) yes
C8 . H81 . 1.000 no
C9 . C10 . 1.512(9) yes
C10 . H101 . 1.000 no
C10 . H102 . 1.000 no
C11 . C12 . 1.535(10) yes
C11 . C13 . 1.545(10) yes
C11 . C14 . 1.532(9) yes
C12 . H121 . 1.000 no
C12 . H122 . 1.000 no
C12 . H123 . 0.999 no
C13 . H131 . 1.001 no
C13 . H132 . 0.999 no
C13 . H133 . 1.000 no
C14 . H141 . 1.000 no
C14 . H142 . 1.000 no
C14 . H143 . 1.000 no
C15 . C16 . 1.542(16) yes
C15 . C17 . 1.540(16) yes
C15 . C18 . 1.494(14) yes
C16 . H161 . 1.001 no
C16 . H162 . 1.000 no
C16 . H163 . 0.999 no
C17 . H171 . 1.001 no
C17 . H172 . 1.000 no
C17 . H173 . 0.999 no
C18 . H181 . 1.000 no
C18 . H182 . 1.000 no
C18 . H183 . 1.002 no
C19 . C20 . 1.424(8) yes
C19 . C24 . 1.410(9) yes
C20 . C21 . 1.414(9) yes
C20 . C26 . 1.550(9) yes
C21 . C22 . 1.410(10) yes
C21 . H211 . 1.000 no
C22 . C23 . 1.380(8) yes
C22 . C30 . 1.548(9) yes
C23 . C24 . 1.386(8) yes
C23 . H231 . 1.000 no
C24 . C25 . 1.508(8) yes
C25 . H251 . 1.000 no
C25 . H252 . 1.000 no
C26 . C27 . 1.533(10) yes
C26 . C28 . 1.541(10) yes
C26 . C29 . 1.517(10) yes
C27 . H271 . 1.000 no
C27 . H272 . 1.000 no
C27 . H273 . 1.000 no
C28 . H281 . 1.000 no
C28 . H282 . 1.001 no
C28 . H283 . 0.999 no
C29 . H291 . 1.000 no
C29 . H292 . 1.001 no
C29 . H293 . 0.999 no
C30 . C31 . 1.532(14) yes
C30 . C32 . 1.543(11) yes
C30 . C33 . 1.522(13) yes
C31 . H311 . 1.000 no
C31 . H312 . 1.000 no
C31 . H313 . 1.000 no
C32 . H321 . 1.000 no
C32 . H322 . 1.000 no
C32 . H323 . 0.999 no
C33 . H331 . 0.999 no
C33 . H332 . 1.001 no
C33 . H333 . 0.999 no
C34 . C35 . 1.509(10) yes
C34 . H341 . 1.000 no
C34 . H342 . 1.000 no
C35 . C36 . 1.514(12) yes
C35 . H351 . 1.000 no
C35 . H352 . 1.000 no
C36 . H361 . 1.001 no
C36 . H362 . 0.999 no
C36 . H363 . 1.001 no
C37 . C38 . 1.401(9) yes
C37 . C42 . 1.425(8) yes
C38 . C39 . 1.391(9) yes
C38 . C44 . 1.558(9) yes
C39 . C40 . 1.393(10) yes
C39 . H391 . 0.999 no
C40 . C41 . 1.390(9) yes
C40 . C48 . 1.547(10) yes
C41 . C42 . 1.388(8) yes
C41 . H411 . 1.000 no
C42 . C43 . 1.490(8) yes
C43 . H431 . 1.000 no
C43 . H432 . 1.000 no
C44 . C45 . 1.540(11) yes
C44 . C46 . 1.526(10) yes
C44 . C47 . 1.528(11) yes
C45 . H451 . 1.000 no
C45 . H452 . 1.000 no
C45 . H453 . 1.000 no
C46 . H461 . 1.000 no
C46 . H462 . 1.001 no
C46 . H463 . 1.000 no
C47 . H471 . 1.000 no
C47 . H472 . 1.001 no
C47 . H473 . 0.999 no
C48 . C49 . 1.521(15) yes
C48 . C50 . 1.529(12) yes
C48 . C51 . 1.543(13) yes
C49 . H491 . 1.001 no
C49 . H492 . 0.999 no
C49 . H493 . 1.001 no
C50 . H501 . 1.001 no
C50 . H502 . 1.001 no
C50 . H503 . 0.999 no
C51 . H511 . 1.000 no
C51 . H512 . 0.999 no
C51 . H513 . 1.002 no
C52 . C53 . 1.418(8) yes
C52 . C57 . 1.409(8) yes
C53 . C54 . 1.391(9) yes
C53 . C59 . 1.538(9) yes
C54 . C55 . 1.406(9) yes
C54 . H541 . 0.999 no
C55 . C56 . 1.383(9) yes
C55 . C63 . 1.540(10) yes
C56 . C57 . 1.401(9) yes
C56 . H561 . 1.000 no
C57 . C58 . 1.499(8) yes
C58 . H581 . 1.000 no
C58 . H582 . 1.000 no
C59 . C60 . 1.544(11) yes
C59 . C61 . 1.527(10) yes
C59 . C62 . 1.538(10) yes
C60 . H601 . 1.000 no
C60 . H602 . 1.000 no
C60 . H603 . 1.001 no
C61 . H611 . 0.999 no
C61 . H612 . 1.000 no
C61 . H613 . 1.000 no
C62 . H621 . 1.000 no
C62 . H622 . 1.000 no
C62 . H623 . 1.000 no
C63 . C64 . 1.53(2) yes
C63 . C641 . 1.56(2) yes
C63 . C65 . 1.520(13) yes
C63 . C66 . 1.551(14) yes
C64 . H641 . 0.998 no
C64 . H642 . 1.003 no
C64 . H643 . 1.017 no
C641 . H6411 . 0.996 no
C641 . H6412 . 1.014 no
C641 . H6413 . 1.012 no
C65 . H651 . 0.999 no
C65 . H652 . 1.000 no
C65 . H653 . 1.003 no
C66 . H661 . 1.001 no
C66 . H662 . 1.002 no
C66 . H663 . 1.000 no
Sm101 . O101 . 2.210(5) yes
Sm101 . O102 . 2.173(4) yes
Sm101 . O103 . 2.202(4) yes
Sm101 . O104 . 2.203(4) yes
Sm101 . N101 . 2.647(5) yes
O101 . C104 . 1.352(8) yes
O102 . C119 . 1.331(7) yes
O103 . C137 . 1.352(7) yes
O104 . C152 . 1.335(7) yes
N101 . C101 . 1.485(8) yes
N101 . C110 . 1.521(8) yes
N101 . C125 . 1.492(8) yes
N102 . C134 . 1.501(8) yes
N102 . C143 . 1.527(8) yes
N102 . C158 . 1.515(8) yes
N102 . H2 . 0.87 yes
C101 . C102 . 1.522(10) yes
C101 . H1011 . 1.000 no
C101 . H1012 . 1.000 no
C102 . C103 . 1.523(11) yes
C102 . H1021 . 1.001 no
C102 . H1022 . 0.999 no
C103 . H1031 . 1.001 no
C103 . H1032 . 1.000 no
C103 . H1033 . 0.999 no
C104 . C105 . 1.402(10) yes
C104 . C109 . 1.413(10) yes
C105 . C106 . 1.403(10) yes
C105 . C111 . 1.546(10) yes
C106 . C107 . 1.392(12) yes
C106 . H1061 . 0.999 no
C107 . C108 . 1.379(12) yes
C107 . C115 . 1.540(12) yes
C108 . C109 . 1.405(10) yes
C108 . H1081 . 1.000 no
C109 . C110 . 1.489(10) yes
C110 . H1101 . 1.000 no
C110 . H1102 . 1.000 no
C111 . C112 . 1.539(11) yes
C111 . C113 . 1.539(9) yes
C111 . C114 . 1.546(10) yes
C112 . H1121 . 1.001 no
C112 . H1122 . 1.000 no
C112 . H1123 . 1.000 no
C113 . H1131 . 0.999 no
C113 . H1132 . 1.001 no
C113 . H1133 . 1.000 no
C114 . H1141 . 1.001 no
C114 . H1142 . 1.000 no
C114 . H1143 . 1.000 no
C115 . C116 . 1.481(17) yes
C115 . C117 . 1.563(17) yes
C115 . C118 . 1.557(17) yes
C116 . H1161 . 0.999 no
C116 . H1162 . 1.000 no
C116 . H1163 . 1.000 no
C117 . H1171 . 0.999 no
C117 . H1172 . 1.002 no
C117 . H1173 . 1.000 no
C118 . H1181 . 1.000 no
C118 . H1182 . 1.000 no
C118 . H1183 . 1.000 no
C119 . C120 . 1.436(8) yes
C119 . C124 . 1.403(8) yes
C120 . C121 . 1.400(8) yes
C120 . C126 . 1.540(9) yes
C121 . C122 . 1.392(9) yes
C121 . H1211 . 1.001 no
C122 . C123 . 1.383(9) yes
C122 . C130 . 1.538(9) yes
C123 . C124 . 1.397(8) yes
C123 . H1231 . 1.000 no
C124 . C125 . 1.503(8) yes
C125 . H1251 . 1.000 no
C125 . H1252 . 1.000 no
C126 . C127 . 1.520(10) yes
C126 . C128 . 1.541(10) yes
C126 . C129 . 1.556(9) yes
C127 . H1271 . 1.001 no
C127 . H1272 . 1.001 no
C127 . H1273 . 0.999 no
C128 . H1281 . 1.000 no
C128 . H1282 . 1.000 no
C128 . H1283 . 1.000 no
C129 . H1291 . 1.000 no
C129 . H1292 . 1.000 no
C129 . H1293 . 1.000 no
C130 . C131 . 1.564(11) yes
C130 . C132 . 1.524(10) yes
C130 . C133 . 1.523(12) yes
C131 . H1311 . 0.999 no
C131 . H1312 . 1.000 no
C131 . H1313 . 1.000 no
C132 . H1321 . 1.000 no
C132 . H1322 . 1.000 no
C132 . H1323 . 1.001 no
C133 . H1331 . 1.000 no
C133 . H1332 . 1.000 no
C133 . H1333 . 1.000 no
C134 . C135 . 1.522(12) yes
C134 . H1341 . 1.000 no
C134 . H1342 . 1.000 no
C135 . C136 . 1.490(16) yes
C135 . H1351 . 1.003 no
C135 . H1352 . 0.999 no
C136 . H1361 . 1.000 no
C136 . H1362 . 1.002 no
C136 . H1363 . 0.998 no
C137 . C138 . 1.407(8) yes
C137 . C142 . 1.417(9) yes
C138 . C139 . 1.405(9) yes
C138 . C144 . 1.554(9) yes
C139 . C140 . 1.397(10) yes
C139 . H1391 . 1.001 no
C140 . C141 . 1.383(9) yes
C140 . C148 . 1.541(9) yes
C141 . C142 . 1.394(9) yes
C141 . H1411 . 1.000 no
C142 . C143 . 1.498(8) yes
C143 . H1431 . 1.000 no
C143 . H1432 . 1.000 no
C144 . C145 . 1.540(10) yes
C144 . C146 . 1.536(11) yes
C144 . C147 . 1.530(9) yes
C145 . H1451 . 1.000 no
C145 . H1452 . 1.001 no
C145 . H1453 . 0.999 no
C146 . H1461 . 0.999 no
C146 . H1462 . 1.001 no
C146 . H1463 . 1.000 no
C147 . H1471 . 1.000 no
C147 . H1472 . 1.000 no
C147 . H1473 . 1.000 no
C148 . C149 . 1.527(13) yes
C148 . C150 . 1.529(13) yes
C148 . C151 . 1.516(11) yes
C149 . H1491 . 0.998 no
C149 . H1492 . 1.000 no
C149 . H1493 . 1.001 no
C150 . H1501 . 1.000 no
C150 . H1502 . 1.002 no
C150 . H1503 . 0.999 no
C151 . H1511 . 1.000 no
C151 . H1512 . 1.001 no
C151 . H1513 . 1.000 no
C152 . C153 . 1.410(9) yes
C152 . C157 . 1.407(9) yes
C153 . C154 . 1.398(9) yes
C153 . C159 . 1.547(9) yes
C154 . C155 . 1.389(10) yes
C154 . H1541 . 1.000 no
C155 . C156 . 1.405(10) yes
C155 . C163 . 1.549(9) yes
C156 . C157 . 1.386(9) yes
C156 . H1561 . 1.000 no
C157 . C158 . 1.489(9) yes
C158 . H1581 . 1.000 no
C158 . H1582 . 1.000 no
C159 . C160 . 1.540(9) yes
C159 . C161 . 1.545(10) yes
C159 . C162 . 1.542(9) yes
C160 . H1601 . 1.000 no
C160 . H1602 . 1.000 no
C160 . H1603 . 1.000 no
C161 . H1611 . 0.999 no
C161 . H1612 . 1.000 no
C161 . H1613 . 1.001 no
C162 . H1621 . 1.001 no
C162 . H1622 . 1.000 no
C162 . H1623 . 1.000 no
C163 . C164 . 1.498(12) yes
C163 . C165 . 1.523(14) yes
C163 . C166 . 1.519(14) yes
C164 . H1641 . 1.000 no
C164 . H1642 . 0.999 no
C164 . H1643 . 1.002 no
C165 . H1651 . 1.000 no
C165 . H1652 . 1.001 no
C165 . H1653 . 0.999 no
C166 . H1661 . 1.001 no
C166 . H1662 . 1.000 no
C166 . H1663 . 0.998 no
C201 . C202 . 1.519(9) yes
C201 . H2011 . 1.000 no
C201 . H2012 . 1.000 no
C201 . H2013 . 0.999 no
C202 . C203 . 1.542(9) yes
C202 . H2021 . 1.001 no
C202 . H2022 . 1.000 no
C203 . C204 . 1.514(8) yes
C203 . H2031 . 1.000 no
C203 . H2032 . 0.999 no
C204 . C205 . 1.519(8) yes
C204 . H2041 . 0.997 no
C204 . H2042 . 1.001 no
C205 . H2051 . 1.002 no
C205 . H2052 . 0.999 no
C205 . H2053 . 1.001 no
C301 . C302 . 1.535(10) yes
C301 . H3011 . 1.000 no
C301 . H3012 . 1.000 no
C301 . H3013 . 0.998 no
C301 . C301 . 0.000 yes
C302 . C303 . 1.535(10) yes
C302 . H3021 . 1.015 no
C302 . H3022 . 0.989 no
C303 . C304 . 1.542(10) yes
C303 . H3031 . 0.997 no
C303 . H3032 . 0.999 no
C304 . C305 . 1.537(10) yes
C304 . H3041 . 1.002 no
C304 . H3042 . 1.002 no
C305 . H3051 . 1.000 no
C305 . H3052 . 0.997 no
C305 . H3053 . 1.001 no
C401 . C402 . 1.542(10) yes
C401 . H4011 . 0.999 no
C401 . H4012 . 0.993 no
C401 . H4013 . 1.008 no
C402 . C403 . 1.531(10) yes
C402 . H4021 . 0.998 no
C402 . H4022 . 1.001 no
C403 . C404 . 1.539(10) yes
C403 . H4031 . 1.008 no
C403 . H4032 . 0.995 no
C404 . C405 . 1.532(10) yes
C404 . H4041 . 0.996 no
C404 . H4042 . 1.002 no
C405 . H4051 . 0.997 no
C405 . H4052 . 1.000 no
C405 . H4053 . 1.004 no
